data_7037717
loop_
_publ_author_name
'Whitehead, George F. S.'
'Ferrando-Soria, Jes\'us'
'Carthy, Laura'
'Pritchard, Robin G.'
'Teat, Simon J.'
'Timco, Grigore A.'
'Winpenny, Richard E. P.'

_publ_section_title
;
 Synthesis and reactions of N-heterocycle functionalised variants of
 heterometallic {Cr7Ni} rings.
;
_journal_issue 4
_journal_name_full 'Dalton transactions (Cambridge, England : 2003)'
_journal_page_first 1638
_journal_page_last 1647
_journal_paper_doi 10.1039/c5dt04062k
_journal_volume 45
_journal_year 2016
_chemical_compound_source 'synthesis as described'
_chemical_formula_moiety 'C208 H362 Cr14 Cu2 F16 N4 Ni2 O74'
_chemical_formula_sum 'C208 H362 Cr14 Cu2 F16 N4 Ni2 O74'
_chemical_formula_weight 5379.52
_chemical_name_systematic
;
?
;
_space_group_IT_number 15
_symmetry_cell_setting monoclinic
_symmetry_Int_Tables_number 15
_symmetry_space_group_name_Hall '-C 2yc'
_symmetry_space_group_name_H-M 'C 1 2/c 1'
_atom_sites_solution_hydrogens geom
_atom_sites_solution_primary direct
_atom_sites_solution_secondary difmap
_audit_conform_dict_location ftp://ftp.iucr.org/pub/cif_core.dic
_audit_conform_dict_name cif_core.dic
_audit_conform_dict_version 2.3
_audit_creation_date 2008-05-21T12:53:59-00:00
_audit_creation_method 'WinGX routine CIF_UPDATE'
_audit_update_record
;
2008-05-30 deposited with the CCDC.
2015-12-21 downloaded from the CCDC.
;
_cell_angle_alpha 90
_cell_angle_beta 103.8030(10)
_cell_angle_gamma 90
_cell_formula_units_Z 4
_cell_length_a 60.9040(8)
_cell_length_b 16.9000(2)
_cell_length_c 30.7200(5)
_cell_measurement_reflns_used 19547
_cell_measurement_temperature 150(2)
_cell_measurement_theta_max 21
_cell_measurement_theta_min 2
_cell_measurement_wavelength 0.71073
_cell_volume 30706.3(7)
_computing_cell_refinement 'HKL Scalepack (Otwinowski & Minor 1997)'
_computing_data_collection 'Collect (Nonius BV, 1997-2000)'
_computing_data_reduction 'HKL Denzo and Scalepack (Otwinowski & Minor 1997)'
_computing_molecular_graphics 'Ortep-3 for Windows (Farrugia, 1997)'
_computing_publication_material 'WinGX publication routines (Farrugia, 1999)'
_computing_structure_refinement 'SHELXL-97 (Sheldrick, 1997)'
_computing_structure_solution 'SHELXS-86 (Sheldrick, 1986)'
_diffrn_ambient_temperature 150(2)
_diffrn_detector 'CCD plate'
_diffrn_detector_area_resol_mean 9
_diffrn_measured_fraction_theta_full 0.994
_diffrn_measured_fraction_theta_max 0.994
_diffrn_measurement_device '95mm CCD camera on \k-goniostat'
_diffrn_measurement_device_type KappaCCD
_diffrn_measurement_method 'CCD rotation images, thick slices'
_diffrn_orient_matrix_type 'by Nonius Collect from scalepack cell'
_diffrn_orient_matrix_UB_11 0.2673E-3
_diffrn_orient_matrix_UB_12 -0.573789E-1
_diffrn_orient_matrix_UB_13 0.80588E-2
_diffrn_orient_matrix_UB_21 -0.122242E-1
_diffrn_orient_matrix_UB_22 -0.10617E-1
_diffrn_orient_matrix_UB_23 -0.274989E-1
_diffrn_orient_matrix_UB_31 0.116775E-1
_diffrn_orient_matrix_UB_32 -0.98008E-2
_diffrn_orient_matrix_UB_33 -0.173917E-1
_diffrn_radiation_monochromator graphite
_diffrn_radiation_probe x-ray
_diffrn_radiation_type MoK\a
_diffrn_radiation_wavelength 0.71073
_diffrn_reflns_av_R_equivalents 0.0925
_diffrn_reflns_av_unetI/netI 0.0926
_diffrn_reflns_limit_h_max 62
_diffrn_reflns_limit_h_min 0
_diffrn_reflns_limit_k_max 17
_diffrn_reflns_limit_k_min 0
_diffrn_reflns_limit_l_max 30
_diffrn_reflns_limit_l_min -31
_diffrn_reflns_number 122665
_diffrn_reflns_reduction_process
;
Scaled and merged with SORTAV
R.H. Blessing, (1987) Cryst. Rev. 1, 3-58
R.H. Blessing, (1989) J. Appl. Cryst. 22, 396-397
;
_diffrn_reflns_theta_full 21.5
_diffrn_reflns_theta_max 21.5
_diffrn_reflns_theta_min 2.94
_diffrn_source 'Enraf Nonius FR590'
_exptl_absorpt_coefficient_mu 0.802
_exptl_absorpt_correction_T_max 0.9099
_exptl_absorpt_correction_T_min 0.8067
_exptl_absorpt_correction_type multi-scan
_exptl_absorpt_process_details
;
R.H. Blessing, Acta Cryst. (1995), A51, 33-38
;
_exptl_crystal_colour green
_exptl_crystal_density_diffrn 1.164
_exptl_crystal_density_method 'not measured'
_exptl_crystal_description prism
_exptl_crystal_F_000 11296
_exptl_crystal_size_max 0.28
_exptl_crystal_size_mid 0.19
_exptl_crystal_size_min 0.12
_refine_diff_density_max 1.024
_refine_diff_density_min -0.646
_refine_diff_density_rms 0.11
_refine_ls_extinction_method none
_refine_ls_goodness_of_fit_ref 1.264
_refine_ls_hydrogen_treatment constr
_refine_ls_matrix_type full
_refine_ls_number_parameters 1413
_refine_ls_number_reflns 17544
_refine_ls_number_restraints 29
_refine_ls_restrained_S_all 1.265
_refine_ls_R_factor_all 0.2025
_refine_ls_R_factor_gt 0.0981
_refine_ls_shift/su_max 0.01
_refine_ls_shift/su_mean 0
_refine_ls_structure_factor_coef Fsqd
_refine_ls_weighting_details 'calc w=1/[\s^2^(Fo^2^)+(0.0720P)^2^+296.2996P] where P=(Fo^2^+2Fc^2^)/3'
_refine_ls_weighting_scheme calc
_refine_ls_wR_factor_gt 0.216
_refine_ls_wR_factor_ref 0.2669
_reflns_number_gt 8581
_reflns_number_total 17544
_reflns_threshold_expression >2sigma(I)
_cod_data_source_file c5dt04062k2.cif
_cod_data_source_block shelxl
_cod_depositor_comments 'Adding full bibliography for 7037717--7037737.cif.'
_cod_original_sg_symbol_H-M 'C 2/c'
_cod_database_code 7037717
_audit_block_doi 10.5517/ccr4vj7

loop_
_symmetry_equiv_pos_as_xyz
'x, y, z'
'-x, y, -z+1/2'
'x+1/2, y+1/2, z'
'-x+1/2, y+1/2, -z+1/2'
'-x, -y, -z'
'x, -y, z-1/2'
'-x+1/2, -y+1/2, -z'
'x+1/2, -y+1/2, z-1/2'

loop_
_atom_site_label
_atom_site_type_symbol
_atom_site_fract_x
_atom_site_fract_y
_atom_site_fract_z
_atom_site_U_iso_or_equiv
_atom_site_adp_type
_atom_site_occupancy
_atom_site_symmetry_multiplicity
_atom_site_calc_flag
_atom_site_refinement_flags
O1 O 0.49013(14) 0.5194(7) 0.5640(3) 0.120(4) Uani 1 1 d D
O2 O 0.46677(15) 0.5546(7) 0.4997(4) 0.117(4) Uani 1 1 d D
C1 C 0.4719(2) 0.5465(11) 0.5407(6) 0.133(7) Uani 1 1 d D
C2 C 0.4525(3) 0.5651(12) 0.5664(6) 0.172(9) Uani 1 1 d D
C3 C 0.4298(3) 0.5296(13) 0.5394(8) 0.233(13) Uani 1 1 d D
H3A H 0.4259 0.553 0.5094 0.35 Uiso 1 1 calc R
H3B H 0.4179 0.5413 0.5549 0.35 Uiso 1 1 calc R
H3C H 0.4314 0.4722 0.537 0.35 Uiso 1 1 calc R
C4 C 0.4514(4) 0.6567(13) 0.5628(8) 0.230(12) Uani 1 1 d D
H4A H 0.4472 0.6722 0.5312 0.345 Uiso 1 1 calc R
H4B H 0.4662 0.6791 0.5771 0.345 Uiso 1 1 calc R
H4C H 0.44 0.6766 0.5779 0.345 Uiso 1 1 calc R
C5 C 0.4595(4) 0.543(2) 0.6121(6) 0.40(3) Uani 1 1 d D
H5A H 0.4597 0.4853 0.6146 0.601 Uiso 1 1 calc R
H5B H 0.4489 0.5649 0.6286 0.601 Uiso 1 1 calc R
H5C H 0.4747 0.5641 0.6248 0.601 Uiso 1 1 calc R
O3 O 0.52506(16) 0.5872(6) 0.5342(3) 0.119(4) Uani 1 1 d D
O4 O 0.50185(16) 0.6229(5) 0.4700(3) 0.118(4) Uani 1 1 d D
C6 C 0.5179(2) 0.6351(8) 0.5028(5) 0.103(5) Uani 1 1 d D
C7 C 0.5290(3) 0.7202(10) 0.5080(7) 0.198(11) Uani 1 1 d D
C8 C 0.5532(3) 0.7133(12) 0.5367(7) 0.259(14) Uani 1 1 d D
H8A H 0.5528 0.6969 0.5671 0.388 Uiso 1 1 calc R
H8B H 0.5608 0.7647 0.5379 0.388 Uiso 1 1 calc R
H8C H 0.5615 0.6738 0.5235 0.388 Uiso 1 1 calc R
C9 C 0.5287(5) 0.7420(16) 0.4587(8) 0.34(2) Uani 1 1 d D
H9A H 0.5387 0.706 0.4475 0.515 Uiso 1 1 calc R
H9B H 0.5339 0.7966 0.4575 0.515 Uiso 1 1 calc R
H9C H 0.5132 0.7372 0.4402 0.515 Uiso 1 1 calc R
C10 C 0.5151(4) 0.7734(13) 0.5253(12) 0.55(5) Uani 1 1 d D
H10A H 0.5158 0.7602 0.5567 0.819 Uiso 1 1 calc R
H10B H 0.4995 0.7691 0.5077 0.819 Uiso 1 1 calc R
H10C H 0.5205 0.8277 0.5234 0.819 Uiso 1 1 calc R
C11 C 0.5371(2) 0.3814(8) 0.6203(5) 0.090(5) Uani 1 1 d .
H11 H 0.5255 0.3448 0.6078 0.108 Uiso 1 1 calc R
C12 C 0.5528(2) 0.3594(8) 0.6584(5) 0.085(4) Uani 1 1 d .
H12 H 0.5515 0.3102 0.6725 0.103 Uiso 1 1 calc R
C13 C 0.57057(19) 0.4104(7) 0.6757(4) 0.065(3) Uani 1 1 d .
C14 C 0.5898(2) 0.3865(8) 0.7142(4) 0.064(3) Uani 1 1 d .
C15 C 0.61798(19) 0.3630(9) 0.8383(4) 0.066(4) Uani 1 1 d .
C16 C 0.6170(2) 0.3812(8) 0.8865(4) 0.074(4) Uani 1 1 d .
C17 C 0.6377(2) 0.3397(9) 0.9175(4) 0.105(5) Uani 1 1 d .
H17A H 0.6379 0.3512 0.9489 0.158 Uiso 1 1 calc R
H17B H 0.6516 0.3592 0.9107 0.158 Uiso 1 1 calc R
H17C H 0.6365 0.2824 0.9125 0.158 Uiso 1 1 calc R
C18 C 0.5954(2) 0.3455(7) 0.8956(4) 0.092(4) Uani 1 1 d .
H18A H 0.5947 0.3576 0.9264 0.137 Uiso 1 1 calc R
H18B H 0.5955 0.288 0.8915 0.137 Uiso 1 1 calc R
H18C H 0.5822 0.3681 0.8746 0.137 Uiso 1 1 calc R
C19 C 0.6178(2) 0.4700(7) 0.8951(4) 0.091(4) Uani 1 1 d .
H19A H 0.6175 0.4801 0.9263 0.136 Uiso 1 1 calc R
H19B H 0.6048 0.4952 0.8751 0.136 Uiso 1 1 calc R
H19C H 0.6318 0.4918 0.8893 0.136 Uiso 1 1 calc R
C20 C 0.6318(2) 0.0882(9) 0.7861(5) 0.079(4) Uani 1 1 d .
C21 C 0.6492(3) 0.0387(12) 0.8184(6) 0.134(6) Uani 1 1 d .
C22 C 0.6380(3) 0.0082(14) 0.8529(8) 0.215(12) Uani 1 1 d .
H22A H 0.6344 0.0524 0.8707 0.322 Uiso 1 1 calc R
H22B H 0.6482 -0.0287 0.8726 0.322 Uiso 1 1 calc R
H22C H 0.624 -0.0194 0.8383 0.322 Uiso 1 1 calc R
C23 C 0.6694(3) 0.0814(15) 0.8379(8) 0.239(14) Uani 1 1 d .
H23A H 0.6657 0.1283 0.8535 0.359 Uiso 1 1 calc R
H23B H 0.6768 0.0979 0.8143 0.359 Uiso 1 1 calc R
H23C H 0.6797 0.0473 0.8593 0.359 Uiso 1 1 calc R
C24 C 0.6538(6) -0.038(2) 0.7943(12) 0.39(3) Uani 1 1 d .
H24A H 0.6395 -0.066 0.7823 0.59 Uiso 1 1 calc R
H24B H 0.664 -0.0727 0.8158 0.59 Uiso 1 1 calc R
H24C H 0.6609 -0.0249 0.7698 0.59 Uiso 1 1 calc R
C25 C 0.5719(2) 0.1297(10) 0.7630(5) 0.097(5) Uani 1 1 d .
C26 C 0.5548(4) 0.0907(19) 0.7875(9) 0.300(15) Uani 1 1 d .
C27 C 0.5330(4) 0.094(4) 0.7557(11) 0.58(5) Uani 1 1 d .
H27A H 0.534 0.0682 0.7278 0.87 Uiso 1 1 calc R
H27B H 0.5286 0.1499 0.7495 0.87 Uiso 1 1 calc R
H27C H 0.5216 0.0677 0.7683 0.87 Uiso 1 1 calc R
C28 C 0.5525(4) 0.1408(14) 0.8248(8) 0.232(12) Uani 1 1 d .
H28A H 0.5668 0.1683 0.837 0.348 Uiso 1 1 calc R
H28B H 0.5487 0.108 0.8482 0.348 Uiso 1 1 calc R
H28C H 0.5405 0.1798 0.8142 0.348 Uiso 1 1 calc R
C29 C 0.5532(9) 0.014(2) 0.7843(19) 0.58(3) Uani 1 1 d .
H29A H 0.5664 -0.0103 0.8046 0.863 Uiso 1 1 calc R
H29B H 0.5527 -0.0019 0.7534 0.863 Uiso 1 1 calc R
H29C H 0.5394 -0.0034 0.7924 0.863 Uiso 1 1 calc R
C30 C 0.5941(2) -0.0851(8) 0.6699(5) 0.075(4) Uani 1 1 d .
C31 C 0.5850(2) -0.1656(8) 0.6794(6) 0.097(5) Uani 1 1 d .
C32 C 0.5951(3) -0.2322(8) 0.6572(6) 0.127(6) Uani 1 1 d .
H32A H 0.5922 -0.2223 0.6249 0.19 Uiso 1 1 calc R
H32B H 0.5882 -0.2826 0.6625 0.19 Uiso 1 1 calc R
H32C H 0.6115 -0.2346 0.67 0.19 Uiso 1 1 calc R
C33 C 0.5892(4) -0.1782(10) 0.7281(7) 0.202(11) Uani 1 1 d .
H33A H 0.5837 -0.2306 0.734 0.303 Uiso 1 1 calc R
H33B H 0.5814 -0.1374 0.7413 0.303 Uiso 1 1 calc R
H33C H 0.6055 -0.175 0.7416 0.303 Uiso 1 1 calc R
C34 C 0.5585(3) -0.1587(10) 0.6581(8) 0.200(11) Uani 1 1 d .
H34A H 0.5558 -0.151 0.6257 0.3 Uiso 1 1 calc R
H34B H 0.5524 -0.1135 0.6714 0.3 Uiso 1 1 calc R
H34C H 0.551 -0.2073 0.6642 0.3 Uiso 1 1 calc R
C35 C 0.5740(2) 0.0882(8) 0.6042(6) 0.089(5) Uani 1 1 d .
C36 C 0.5527(3) 0.1050(11) 0.5685(7) 0.132(6) Uani 1 1 d .
C37 C 0.5594(4) 0.1237(15) 0.5223(8) 0.237(13) Uani 1 1 d .
H37A H 0.5659 0.0763 0.5121 0.356 Uiso 1 1 calc R
H37B H 0.5704 0.1668 0.5268 0.356 Uiso 1 1 calc R
H37C H 0.5458 0.1394 0.4997 0.356 Uiso 1 1 calc R
C38 C 0.5400(3) 0.0301(12) 0.5560(6) 0.167(8) Uani 1 1 d .
H38A H 0.5504 -0.0119 0.5523 0.25 Uiso 1 1 calc R
H38B H 0.5286 0.0376 0.5277 0.25 Uiso 1 1 calc R
H38C H 0.5324 0.0153 0.5796 0.25 Uiso 1 1 calc R
C39 C 0.5428(4) 0.1757(16) 0.5790(9) 0.32(2) Uani 1 1 d .
H39A H 0.5544 0.2171 0.5861 0.487 Uiso 1 1 calc R
H39B H 0.5364 0.1669 0.605 0.487 Uiso 1 1 calc R
H39C H 0.5308 0.1922 0.5533 0.487 Uiso 1 1 calc R
C40 C 0.6204(2) -0.0579(8) 0.5262(5) 0.074(4) Uani 1 1 d .
C41 C 0.6094(2) -0.1161(8) 0.4889(5) 0.084(4) Uani 1 1 d .
C42 C 0.5846(3) -0.0938(11) 0.4726(6) 0.176(9) Uani 1 1 d .
H42A H 0.5834 -0.0407 0.4593 0.264 Uiso 1 1 calc R
H42B H 0.5775 -0.0941 0.4979 0.264 Uiso 1 1 calc R
H42C H 0.577 -0.132 0.45 0.264 Uiso 1 1 calc R
C43 C 0.6186(5) -0.1046(15) 0.4495(7) 0.263(15) Uani 1 1 d .
H43A H 0.617 -0.049 0.4404 0.394 Uiso 1 1 calc R
H43B H 0.6103 -0.138 0.425 0.394 Uiso 1 1 calc R
H43C H 0.6346 -0.1192 0.4569 0.394 Uiso 1 1 calc R
C44 C 0.6094(5) -0.1945(9) 0.5068(6) 0.255(16) Uani 1 1 d .
H44A H 0.6027 -0.1933 0.5328 0.382 Uiso 1 1 calc R
H44B H 0.625 -0.2142 0.5159 0.382 Uiso 1 1 calc R
H44C H 0.6005 -0.2295 0.4838 0.382 Uiso 1 1 calc R
C45 C 0.6664(2) -0.0350(7) 0.6269(5) 0.078(4) Uani 1 1 d .
C46 C 0.6862(3) -0.0879(8) 0.6524(6) 0.116(6) Uani 1 1 d .
C47 C 0.7087(3) -0.0451(11) 0.6572(6) 0.153(7) Uani 1 1 d .
H47A H 0.7108 -0.0322 0.6274 0.23 Uiso 1 1 calc R
H47B H 0.721 -0.0793 0.673 0.23 Uiso 1 1 calc R
H47C H 0.7086 0.0038 0.6743 0.23 Uiso 1 1 calc R
C48 C 0.6853(5) -0.1590(13) 0.6251(10) 0.35(2) Uani 1 1 d .
H48A H 0.6876 -0.1446 0.5956 0.524 Uiso 1 1 calc R
H48B H 0.6705 -0.1844 0.6215 0.524 Uiso 1 1 calc R
H48C H 0.6972 -0.1958 0.6399 0.524 Uiso 1 1 calc R
C49 C 0.6834(4) -0.1046(16) 0.6988(9) 0.249(14) Uani 1 1 d .
H49A H 0.6851 -0.0552 0.7161 0.374 Uiso 1 1 calc R
H49B H 0.695 -0.1424 0.7137 0.374 Uiso 1 1 calc R
H49C H 0.6684 -0.127 0.697 0.374 Uiso 1 1 calc R
C50 C 0.63790(19) 0.2042(9) 0.4877(4) 0.068(4) Uani 1 1 d .
C51 C 0.6212(2) 0.2319(8) 0.4456(5) 0.081(4) Uani 1 1 d .
C52 C 0.6186(2) 0.3201(8) 0.4455(5) 0.109(5) Uani 1 1 d .
H52A H 0.6333 0.345 0.4471 0.164 Uiso 1 1 calc R
H52B H 0.613 0.3364 0.4715 0.164 Uiso 1 1 calc R
H52C H 0.6079 0.3367 0.418 0.164 Uiso 1 1 calc R
C53 C 0.5983(2) 0.1943(10) 0.4429(5) 0.144(7) Uani 1 1 d .
H53A H 0.5998 0.1366 0.4419 0.215 Uiso 1 1 calc R
H53B H 0.5876 0.2126 0.4157 0.215 Uiso 1 1 calc R
H53C H 0.5929 0.2095 0.4692 0.215 Uiso 1 1 calc R
C54 C 0.6311(3) 0.2059(12) 0.4069(4) 0.165(9) Uani 1 1 d .
H54A H 0.6326 0.1481 0.4072 0.248 Uiso 1 1 calc R
H54B H 0.646 0.2302 0.41 0.248 Uiso 1 1 calc R
H54C H 0.621 0.2226 0.3785 0.248 Uiso 1 1 calc R
C55 C 0.6907(2) 0.0889(10) 0.5066(4) 0.078(4) Uani 1 1 d .
C56 C 0.7067(3) 0.0438(10) 0.4855(6) 0.107(5) Uani 1 1 d .
C57 C 0.7247(3) 0.0046(12) 0.5266(6) 0.159(8) Uani 1 1 d .
H57A H 0.7357 -0.0267 0.5151 0.238 Uiso 1 1 calc R
H57B H 0.7168 -0.0299 0.5435 0.238 Uiso 1 1 calc R
H57C H 0.7327 0.0464 0.5464 0.238 Uiso 1 1 calc R
C58 C 0.6947(3) -0.0221(13) 0.4583(6) 0.181(9) Uani 1 1 d .
H58A H 0.7053 -0.0512 0.4447 0.272 Uiso 1 1 calc R
H58B H 0.6824 -0.0009 0.4347 0.272 Uiso 1 1 calc R
H58C H 0.6885 -0.0578 0.4775 0.272 Uiso 1 1 calc R
C59 C 0.7195(4) 0.0958(12) 0.4631(8) 0.241(12) Uani 1 1 d .
H59A H 0.7296 0.0641 0.4495 0.361 Uiso 1 1 calc R
H59B H 0.7285 0.1325 0.485 0.361 Uiso 1 1 calc R
H59C H 0.7091 0.1259 0.4397 0.361 Uiso 1 1 calc R
C60 C 0.72248(17) 0.2779(9) 0.6215(4) 0.066(4) Uani 1 1 d .
C61 C 0.74616(19) 0.2493(7) 0.6463(4) 0.071(4) Uani 1 1 d .
C62 C 0.7480(2) 0.1601(8) 0.6502(5) 0.116(6) Uani 1 1 d .
H62A H 0.7379 0.1407 0.6684 0.173 Uiso 1 1 calc R
H62B H 0.7636 0.1453 0.6644 0.173 Uiso 1 1 calc R
H62C H 0.7436 0.1365 0.6202 0.173 Uiso 1 1 calc R
C63 C 0.7514(2) 0.2848(9) 0.6941(5) 0.114(5) Uani 1 1 d .
H63A H 0.741 0.2621 0.7108 0.17 Uiso 1 1 calc R
H63B H 0.7493 0.3423 0.6922 0.17 Uiso 1 1 calc R
H63C H 0.767 0.2725 0.7096 0.17 Uiso 1 1 calc R
C64 C 0.76187(19) 0.2819(10) 0.6194(5) 0.138(7) Uani 1 1 d .
H64A H 0.7774 0.2661 0.6333 0.207 Uiso 1 1 calc R
H64B H 0.7609 0.3398 0.6186 0.207 Uiso 1 1 calc R
H64C H 0.7575 0.2611 0.5887 0.207 Uiso 1 1 calc R
C65 C 0.69739(18) 0.3924(9) 0.5197(4) 0.064(4) Uani 1 1 d .
C66 C 0.70152(19) 0.4357(7) 0.4785(4) 0.071(4) Uani 1 1 d .
C67 C 0.7150(2) 0.5130(8) 0.4932(4) 0.102(5) Uani 1 1 d .
H67A H 0.7178 0.5399 0.4667 0.153 Uiso 1 1 calc R
H67B H 0.7295 0.5002 0.5138 0.153 Uiso 1 1 calc R
H67C H 0.7063 0.5479 0.5083 0.153 Uiso 1 1 calc R
C68 C 0.7140(2) 0.3829(9) 0.4523(4) 0.100(5) Uani 1 1 d .
H68A H 0.7162 0.4115 0.426 0.15 Uiso 1 1 calc R
H68B H 0.7051 0.3351 0.4427 0.15 Uiso 1 1 calc R
H68C H 0.7287 0.3682 0.4715 0.15 Uiso 1 1 calc R
C69 C 0.6778(2) 0.4577(9) 0.4495(4) 0.103(5) Uani 1 1 d .
H69A H 0.6794 0.4842 0.4221 0.154 Uiso 1 1 calc R
H69B H 0.6703 0.4933 0.4665 0.154 Uiso 1 1 calc R
H69C H 0.6688 0.4096 0.4417 0.154 Uiso 1 1 calc R
C70 C 0.65409(18) 0.5254(7) 0.6155(5) 0.067(4) Uani 1 1 d .
C71 C 0.6362(2) 0.5811(7) 0.5895(4) 0.071(4) Uani 1 1 d .
C72 C 0.6290(3) 0.5650(9) 0.5401(5) 0.124(6) Uani 1 1 d .
H72A H 0.6235 0.5105 0.5352 0.187 Uiso 1 1 calc R
H72B H 0.642 0.5723 0.5268 0.187 Uiso 1 1 calc R
H72C H 0.6169 0.6017 0.5262 0.187 Uiso 1 1 calc R
C73 C 0.6444(3) 0.6627(9) 0.6014(6) 0.148(7) Uani 1 1 d .
H73A H 0.6334 0.7008 0.5847 0.221 Uiso 1 1 calc R
H73B H 0.659 0.6702 0.5937 0.221 Uiso 1 1 calc R
H73C H 0.6462 0.6711 0.6336 0.221 Uiso 1 1 calc R
C74 C 0.6152(2) 0.5734(11) 0.6088(5) 0.142(7) Uani 1 1 d .
H74A H 0.6085 0.5207 0.602 0.213 Uiso 1 1 calc R
H74B H 0.6041 0.6137 0.5954 0.213 Uiso 1 1 calc R
H74C H 0.6196 0.5808 0.6414 0.213 Uiso 1 1 calc R
C75 C 0.71462(19) 0.5278(7) 0.6726(5) 0.070(4) Uani 1 1 d .
C76 C 0.7353(2) 0.5806(9) 0.6820(5) 0.092(4) Uani 1 1 d .
C77 C 0.7496(3) 0.5651(11) 0.6501(6) 0.163(8) Uani 1 1 d .
H77A H 0.7526 0.5082 0.6493 0.244 Uiso 1 1 calc R
H77B H 0.7639 0.5937 0.6598 0.244 Uiso 1 1 calc R
H77C H 0.7417 0.5831 0.6201 0.244 Uiso 1 1 calc R
C78 C 0.7293(3) 0.6610(10) 0.6904(10) 0.258(15) Uani 1 1 d .
H78A H 0.7193 0.6829 0.6632 0.387 Uiso 1 1 calc R
H78B H 0.743 0.6932 0.6989 0.387 Uiso 1 1 calc R
H78C H 0.7214 0.6615 0.7148 0.387 Uiso 1 1 calc R
C79 C 0.7500(3) 0.5571(19) 0.7253(9) 0.289(17) Uani 1 1 d .
H79A H 0.7556 0.5033 0.723 0.434 Uiso 1 1 calc R
H79B H 0.7414 0.5585 0.7485 0.434 Uiso 1 1 calc R
H79C H 0.7628 0.5937 0.7333 0.434 Uiso 1 1 calc R
C80 C 0.6574(2) 0.5745(7) 0.7645(4) 0.062(3) Uani 1 1 d .
C81 C 0.6598(2) 0.6564(7) 0.7840(4) 0.070(4) Uani 1 1 d .
C82 C 0.6395(3) 0.6804(9) 0.7969(8) 0.205(11) Uani 1 1 d .
H82A H 0.6363 0.6428 0.8188 0.308 Uiso 1 1 calc R
H82B H 0.6268 0.6814 0.7704 0.308 Uiso 1 1 calc R
H82C H 0.6417 0.7334 0.8102 0.308 Uiso 1 1 calc R
C83 C 0.6649(6) 0.7107(9) 0.7530(8) 0.296(18) Uani 1 1 d .
H83A H 0.6787 0.6941 0.7446 0.444 Uiso 1 1 calc R
H83B H 0.6671 0.7634 0.7667 0.444 Uiso 1 1 calc R
H83C H 0.6523 0.7125 0.7262 0.444 Uiso 1 1 calc R
C84 C 0.6785(4) 0.6533(11) 0.8241(8) 0.245(14) Uani 1 1 d .
H84A H 0.6748 0.6164 0.8459 0.367 Uiso 1 1 calc R
H84B H 0.681 0.7062 0.8375 0.367 Uiso 1 1 calc R
H84C H 0.6922 0.6354 0.8158 0.367 Uiso 1 1 calc R
C85 C 0.6874(2) 0.3916(6) 0.7946(4) 0.062(3) Uani 1 1 d .
C86 C 0.7074(2) 0.3705(9) 0.8328(5) 0.083(4) Uani 1 1 d .
C87 C 0.7240(3) 0.3195(12) 0.8192(5) 0.180(9) Uani 1 1 d .
H87A H 0.7278 0.3417 0.7924 0.27 Uiso 1 1 calc R
H87B H 0.7176 0.2664 0.8124 0.27 Uiso 1 1 calc R
H87C H 0.7377 0.3163 0.8435 0.27 Uiso 1 1 calc R
C88 C 0.6998(3) 0.3468(14) 0.8734(6) 0.185(10) Uani 1 1 d .
H88A H 0.6889 0.3858 0.8793 0.277 Uiso 1 1 calc R
H88B H 0.7128 0.3443 0.8992 0.277 Uiso 1 1 calc R
H88C H 0.6925 0.2947 0.8686 0.277 Uiso 1 1 calc R
C89 C 0.7200(3) 0.4491(11) 0.8507(6) 0.171(9) Uani 1 1 d .
H89A H 0.7261 0.4733 0.8271 0.256 Uiso 1 1 calc R
H89B H 0.7325 0.4374 0.8767 0.256 Uiso 1 1 calc R
H89C H 0.7094 0.4858 0.8596 0.256 Uiso 1 1 calc R
C90 C 0.5710(2) 0.4816(8) 0.6555(4) 0.083(4) Uani 1 1 d .
H90 H 0.5827 0.5187 0.6671 0.1 Uiso 1 1 calc R
C91 C 0.5538(2) 0.4999(8) 0.6169(5) 0.089(4) Uani 1 1 d .
H91 H 0.5543 0.5494 0.6025 0.106 Uiso 1 1 calc R
C92 C 0.66032(17) 0.2131(7) 0.6729(4) 0.064(3) Uani 1 1 d .
H92A H 0.6708 0.2408 0.6578 0.077 Uiso 1 1 calc R
H92B H 0.6565 0.1615 0.6577 0.077 Uiso 1 1 calc R
C93 C 0.6723(2) 0.1983(9) 0.7204(4) 0.100(5) Uani 1 1 d .
H93A H 0.6759 0.2498 0.7358 0.12 Uiso 1 1 calc R
H93B H 0.662 0.1693 0.7354 0.12 Uiso 1 1 calc R
C94 C 0.6933(2) 0.1528(8) 0.7257(4) 0.101(5) Uani 1 1 d .
H94A H 0.7001 0.145 0.7576 0.151 Uiso 1 1 calc R
H94B H 0.7038 0.1818 0.7119 0.151 Uiso 1 1 calc R
H94C H 0.6899 0.1013 0.711 0.151 Uiso 1 1 calc R
C95 C 0.62743(19) 0.2757(7) 0.6207(4) 0.077(4) Uani 1 1 d .
H95A H 0.6238 0.2248 0.6046 0.093 Uiso 1 1 calc R
H95B H 0.6374 0.3059 0.6055 0.093 Uiso 1 1 calc R
C96 C 0.6061(2) 0.3210(8) 0.6170(4) 0.092(4) Uani 1 1 d .
H96A H 0.6095 0.3702 0.6348 0.11 Uiso 1 1 calc R
H96B H 0.5957 0.2891 0.6302 0.11 Uiso 1 1 calc R
C97 C 0.5940(2) 0.3428(9) 0.5683(4) 0.107(5) Uani 1 1 d .
H97A H 0.5802 0.3724 0.5682 0.16 Uiso 1 1 calc R
H97B H 0.5902 0.2943 0.5506 0.16 Uiso 1 1 calc R
H97C H 0.6041 0.3754 0.5551 0.16 Uiso 1 1 calc R
C201 C 0.5418(3) 0.6193(12) 0.7445(6) 0.21(2) Uiso 0.5 1 d PGD
C202 C 0.5429(3) 0.6872(12) 0.7705(7) 0.22(2) Uiso 0.5 1 d PGD
H202 H 0.5304 0.7225 0.7656 0.259 Uiso 0.5 1 calc PR
C203 C 0.5623(4) 0.7035(11) 0.8036(6) 0.129(11) Uiso 0.5 1 d PGD
H203 H 0.5631 0.7499 0.8213 0.155 Uiso 0.5 1 calc PR
C204 C 0.5806(3) 0.6519(13) 0.8107(5) 0.104(9) Uiso 0.5 1 d PGD
H204 H 0.5939 0.663 0.8333 0.125 Uiso 0.5 1 calc PR
C205 C 0.5795(3) 0.5839(12) 0.7848(6) 0.095(9) Uiso 0.5 1 d PGD
H205 H 0.592 0.5487 0.7896 0.115 Uiso 0.5 1 calc PR
C206 C 0.5601(3) 0.5676(10) 0.7517(6) 0.24(2) Uiso 0.5 1 d PGD
H206 H 0.5593 0.5212 0.7339 0.289 Uiso 0.5 1 calc PR
C207 C 0.5230(4) 0.610(2) 0.7040(9) 0.26(3) Uiso 0.5 1 d PD
H20A H 0.5086 0.6201 0.7119 0.389 Uiso 0.5 1 calc PR
H20B H 0.5231 0.5562 0.6924 0.389 Uiso 0.5 1 calc PR
H20C H 0.5249 0.648 0.6811 0.389 Uiso 0.5 1 calc PR
C211 C 0.4947(3) -0.1006(12) 0.6596(7) 0.142(13) Uiso 0.5 1 d PGD
C212 C 0.4760(4) -0.1284(16) 0.6282(9) 0.30(3) Uiso 0.5 1 d PGD
H212 H 0.4703 -0.18 0.6311 0.363 Uiso 0.5 1 calc PR
C213 C 0.4655(4) -0.081(2) 0.5924(8) 0.28(3) Uiso 0.5 1 d PGD
H213 H 0.4527 -0.0996 0.5709 0.337 Uiso 0.5 1 calc PR
C214 C 0.4737(6) -0.005(2) 0.5881(8) 0.207(19) Uiso 0.5 1 d PGD
H214 H 0.4666 0.0276 0.5637 0.248 Uiso 0.5 1 calc PR
C215 C 0.4925(6) 0.0227(14) 0.6196(10) 0.34(4) Uiso 0.5 1 d PGD
H215 H 0.4981 0.0744 0.6166 0.403 Uiso 0.5 1 calc PR
C216 C 0.5030(4) -0.0250(13) 0.6553(9) 0.170(15) Uiso 0.5 1 d PGD
H216 H 0.5158 -0.006 0.6768 0.204 Uiso 0.5 1 calc PR
C217 C 0.5072(6) -0.1539(17) 0.6949(10) 0.25(2) Uiso 0.5 1 d PD
H21A H 0.5179 -0.1231 0.7174 0.377 Uiso 0.5 1 calc PR
H21B H 0.5155 -0.1931 0.6815 0.377 Uiso 0.5 1 calc PR
H21C H 0.4965 -0.181 0.7091 0.377 Uiso 0.5 1 calc PR
Cr1 Cr 0.67675(3) 0.46724(10) 0.70637(6) 0.0581(5) Uani 1 1 d .
Cr2 Cr 0.68927(3) 0.40998(10) 0.60933(6) 0.0569(5) Uani 1 1 d .
Cr3 Cr 0.68275(3) 0.23964(11) 0.54917(6) 0.0631(6) Uani 1 1 d .
Cr4 Cr 0.65244(3) 0.07293(11) 0.55073(6) 0.0629(6) Uani 1 1 d .
Cr5 Cr 0.61828(3) 0.00492(12) 0.61457(7) 0.0737(6) Uani 1 1 d .
Cr6 Cr 0.59813(3) 0.08160(12) 0.69889(7) 0.0773(6) Uani 1 1 d .
Cr7 Cr 0.60875(3) 0.24282(10) 0.76687(6) 0.0584(5) Uani 1 1 d .
Cu1 Cu 0.51378(2) 0.47935(10) 0.53760(6) 0.0845(5) Uani 1 1 d .
F1 F 0.64931(9) 0.4151(3) 0.70677(18) 0.0557(16) Uani 1 1 d .
F2 F 0.68194(9) 0.3859(3) 0.66521(17) 0.0539(15) Uani 1 1 d .
F3 F 0.67203(8) 0.3191(3) 0.58384(18) 0.0545(16) Uani 1 1 d .
F4 F 0.66975(8) 0.1602(3) 0.57960(18) 0.0554(16) Uani 1 1 d .
F5 F 0.63088(8) 0.0895(3) 0.58599(19) 0.0586(16) Uani 1 1 d .
F6 F 0.62151(9) 0.0704(3) 0.66659(18) 0.0603(17) Uani 1 1 d .
F7 F 0.60586(9) 0.1899(3) 0.70739(18) 0.0627(17) Uani 1 1 d .
F8 F 0.63387(9) 0.3002(3) 0.75415(18) 0.0595(16) Uani 1 1 d .
N1 N 0.53714(15) 0.4499(7) 0.6002(4) 0.078(3) Uani 1 1 d .
N2 N 0.63990(15) 0.2591(6) 0.6669(3) 0.074(3) Uani 1 1 d .
H2A H 0.6435 0.3067 0.6813 0.089 Uiso 1 1 calc R
H2B H 0.6303 0.2332 0.6811 0.089 Uiso 1 1 calc R
Ni1 Ni 0.63742(2) 0.41559(9) 0.76274(5) 0.0658(5) Uani 1 1 d .
O5 O 0.60699(12) 0.4305(4) 0.7226(2) 0.065(2) Uani 1 1 d .
O6 O 0.58719(11) 0.3228(5) 0.7337(3) 0.064(2) Uani 1 1 d .
O7 O 0.62589(12) 0.4147(5) 0.8173(2) 0.064(2) Uani 1 1 d .
O8 O 0.61195(14) 0.2942(5) 0.8243(3) 0.085(3) Uani 1 1 d .
O9 O 0.62951(14) 0.1579(5) 0.7952(3) 0.081(3) Uani 1 1 d .
O10 O 0.61944(18) 0.0525(5) 0.7532(3) 0.101(3) Uani 1 1 d .
O11 O 0.58315(14) 0.1831(5) 0.7794(3) 0.084(3) Uani 1 1 d .
O12 O 0.57395(17) 0.0915(6) 0.7286(4) 0.145(5) Uani 1 1 d .
O13 O 0.58955(19) -0.0275(6) 0.6894(4) 0.128(4) Uani 1 1 d .
O14 O 0.60629(17) -0.0826(5) 0.6429(3) 0.108(3) Uani 1 1 d .
O15 O 0.57664(15) 0.1087(7) 0.6426(4) 0.121(4) Uani 1 1 d .
O16 O 0.58827(14) 0.0449(6) 0.5907(3) 0.092(3) Uani 1 1 d .
O17 O 0.61426(17) -0.0619(5) 0.5616(4) 0.115(4) Uani 1 1 d .
O18 O 0.63519(15) -0.0144(5) 0.5187(3) 0.091(3) Uani 1 1 d .
O19 O 0.64862(16) -0.0382(5) 0.6394(3) 0.089(3) Uani 1 1 d .
O20 O 0.67008(13) 0.0038(5) 0.5957(3) 0.090(3) Uani 1 1 d .
O21 O 0.63493(13) 0.1398(5) 0.5046(3) 0.077(3) Uani 1 1 d .
O22 O 0.65489(14) 0.2487(5) 0.5022(3) 0.079(2) Uani 1 1 d .
O23 O 0.67414(16) 0.0535(5) 0.5151(3) 0.091(3) Uani 1 1 d .
O24 O 0.69475(14) 0.1591(5) 0.5157(3) 0.083(3) Uani 1 1 d .
O25 O 0.71095(12) 0.2290(5) 0.5954(3) 0.072(2) Uani 1 1 d .
O26 O 0.71664(11) 0.3476(5) 0.6283(3) 0.067(2) Uani 1 1 d .
O27 O 0.69591(13) 0.3189(5) 0.5172(3) 0.080(3) Uani 1 1 d .
O28 O 0.69568(13) 0.4343(4) 0.5514(3) 0.067(2) Uani 1 1 d .
O29 O 0.66217(12) 0.4736(4) 0.5914(2) 0.064(2) Uani 1 1 d .
O30 O 0.66051(12) 0.5321(4) 0.6566(3) 0.059(2) Uani 1 1 d .
O31 O 0.70763(12) 0.5004(4) 0.6332(3) 0.064(2) Uani 1 1 d .
O32 O 0.70544(13) 0.5167(4) 0.7041(3) 0.071(2) Uani 1 1 d .
O33 O 0.67303(13) 0.5525(4) 0.7464(2) 0.064(2) Uani 1 1 d .
O34 O 0.64102(12) 0.5325(4) 0.7680(2) 0.061(2) Uani 1 1 d .
O35 O 0.69325(11) 0.4043(4) 0.7577(3) 0.066(2) Uani 1 1 d .
O36 O 0.66858(12) 0.3987(4) 0.8008(2) 0.058(2) Uani 1 1 d .
O301 O 0.7471(6) 0.215(2) 0.9674(12) 0.196(14) Uiso 0.4 1 d P
O302 O 0.7207(8) 0.230(3) 0.9810(16) 0.196(19) Uiso 0.3 1 d P
O303 O 0.6896(8) 0.262(3) 0.9978(16) 0.189(18) Uiso 0.3 1 d P

loop_
_atom_site_aniso_label
_atom_site_aniso_U_11
_atom_site_aniso_U_22
_atom_site_aniso_U_33
_atom_site_aniso_U_23
_atom_site_aniso_U_13
_atom_site_aniso_U_12
O1 0.066(6) 0.180(10) 0.116(8) 0.013(7) 0.022(6) 0.053(7)
O2 0.063(6) 0.163(10) 0.124(8) 0.013(8) 0.023(7) 0.049(6)
C1 0.080(12) 0.146(16) 0.20(2) 0.021(16) 0.077(15) 0.059(11)
C2 0.144(17) 0.23(2) 0.133(17) 0.052(17) 0.021(14) 0.104(18)
C3 0.069(12) 0.32(3) 0.31(3) 0.15(3) 0.053(16) 0.032(16)
C4 0.20(2) 0.31(3) 0.22(2) -0.06(2) 0.123(19) 0.05(2)
C5 0.34(3) 0.78(7) 0.112(16) 0.13(3) 0.114(19) 0.42(4)
O3 0.108(8) 0.084(7) 0.133(9) 0.020(6) -0.035(7) -0.025(6)
O4 0.094(7) 0.096(7) 0.133(9) 0.007(6) -0.033(7) -0.035(6)
C6 0.097(12) 0.070(11) 0.121(14) 0.019(10) -0.013(11) -0.005(9)
C7 0.120(15) 0.135(18) 0.27(3) 0.085(18) -0.096(17) -0.048(14)
C8 0.159(17) 0.22(2) 0.30(3) 0.11(2) -0.129(18) -0.134(17)
C9 0.36(3) 0.31(3) 0.26(3) 0.14(3) -0.13(3) -0.27(3)
C10 0.34(4) 0.087(18) 0.94(11) -0.10(4) -0.38(6) 0.06(2)
C11 0.059(9) 0.072(10) 0.124(12) 0.018(9) -0.009(9) -0.008(8)
C12 0.060(8) 0.082(10) 0.101(11) 0.007(8) -0.005(8) -0.010(8)
C13 0.049(7) 0.064(9) 0.085(9) -0.001(8) 0.021(7) 0.008(7)
C14 0.052(8) 0.063(9) 0.073(9) -0.003(7) 0.009(7) 0.016(7)
C15 0.060(8) 0.089(11) 0.049(8) -0.009(8) 0.015(7) 0.002(8)
C16 0.059(8) 0.080(10) 0.089(10) -0.012(8) 0.026(8) -0.008(7)
C17 0.108(11) 0.124(13) 0.082(10) -0.019(9) 0.020(9) 0.030(10)
C18 0.084(10) 0.084(10) 0.101(11) -0.013(8) 0.013(8) -0.002(8)
C19 0.128(12) 0.066(9) 0.081(9) -0.009(8) 0.030(9) -0.004(8)
C20 0.079(9) 0.078(11) 0.079(10) 0.018(9) 0.017(8) -0.005(9)
C21 0.133(15) 0.148(16) 0.113(14) 0.069(13) 0.014(12) 0.034(14)
C22 0.139(16) 0.26(3) 0.23(2) 0.18(2) 0.025(16) -0.007(17)
C23 0.100(14) 0.31(3) 0.25(3) 0.20(2) -0.064(16) -0.027(17)
C24 0.45(5) 0.26(4) 0.36(5) -0.01(3) -0.11(4) 0.23(4)
C25 0.067(9) 0.122(13) 0.117(12) -0.046(11) 0.050(9) -0.012(9)
C26 0.25(2) 0.45(3) 0.29(2) -0.31(2) 0.239(18) -0.29(2)
C27 0.089(15) 1.37(14) 0.31(4) -0.41(6) 0.10(2) -0.26(4)
C28 0.23(2) 0.30(3) 0.22(2) -0.10(2) 0.142(19) -0.17(2)
C29 0.83(7) 0.33(4) 0.83(9) -0.26(4) 0.71(7) -0.40(5)
C30 0.062(8) 0.077(10) 0.086(10) 0.006(9) 0.017(8) -0.036(8)
C31 0.105(11) 0.058(10) 0.142(14) -0.002(9) 0.058(10) -0.018(8)
C32 0.144(14) 0.063(10) 0.191(17) 0.000(11) 0.076(13) -0.017(10)
C33 0.40(3) 0.079(13) 0.177(19) 0.032(13) 0.17(2) -0.027(16)
C34 0.104(14) 0.094(13) 0.41(4) -0.032(17) 0.081(18) -0.043(11)
C35 0.053(9) 0.055(9) 0.135(14) 0.009(9) -0.027(10) -0.002(7)
C36 0.075(11) 0.131(15) 0.160(17) 0.002(14) -0.034(12) 0.011(11)
C37 0.24(3) 0.23(3) 0.19(2) 0.09(2) -0.06(2) 0.00(2)
C38 0.072(11) 0.20(2) 0.20(2) -0.053(16) -0.025(12) -0.035(13)
C39 0.176(19) 0.31(3) 0.37(4) -0.21(3) -0.16(2) 0.19(2)
C40 0.066(9) 0.068(9) 0.090(10) -0.021(9) 0.019(8) 0.009(7)
C41 0.086(10) 0.077(10) 0.100(11) -0.026(9) 0.044(9) -0.019(8)
C42 0.144(17) 0.144(16) 0.19(2) -0.067(15) -0.051(15) 0.013(14)
C43 0.38(4) 0.29(3) 0.136(18) -0.095(19) 0.09(2) -0.21(3)
C44 0.51(4) 0.054(11) 0.119(15) 0.004(11) -0.09(2) -0.041(18)
C45 0.073(10) 0.044(8) 0.100(12) -0.011(8) -0.011(9) 0.014(8)
C46 0.142(15) 0.055(9) 0.133(14) 0.017(10) -0.004(12) 0.010(10)
C47 0.079(11) 0.180(19) 0.186(19) 0.015(15) 0.000(12) 0.029(12)
C48 0.37(4) 0.137(19) 0.38(4) -0.11(2) -0.22(3) 0.16(2)
C49 0.17(2) 0.32(3) 0.24(3) 0.18(3) 0.01(2) 0.06(2)
C50 0.040(7) 0.082(10) 0.076(10) -0.009(8) 0.001(7) 0.016(7)
C51 0.055(8) 0.086(10) 0.093(10) 0.002(8) -0.001(8) 0.005(7)
C52 0.084(10) 0.091(11) 0.133(13) 0.030(10) -0.013(9) 0.015(9)
C53 0.074(10) 0.165(16) 0.154(15) 0.032(13) -0.047(10) -0.018(11)
C54 0.191(17) 0.25(2) 0.053(9) -0.019(12) 0.020(11) 0.108(16)
C55 0.061(8) 0.101(12) 0.079(9) -0.020(9) 0.030(8) 0.017(9)
C56 0.092(11) 0.115(13) 0.121(13) -0.032(11) 0.038(11) 0.005(10)
C57 0.120(13) 0.22(2) 0.147(16) 0.000(15) 0.056(13) 0.070(14)
C58 0.091(12) 0.28(3) 0.171(18) -0.097(18) 0.019(12) 0.038(15)
C59 0.29(2) 0.19(2) 0.34(3) 0.145(19) 0.29(2) 0.109(18)
C60 0.027(7) 0.098(11) 0.071(9) 0.023(8) 0.010(6) -0.006(7)
C61 0.058(8) 0.064(9) 0.085(9) 0.008(7) 0.004(7) -0.002(7)
C62 0.086(10) 0.084(11) 0.156(15) 0.013(10) -0.013(10) 0.023(8)
C63 0.084(10) 0.124(13) 0.115(13) -0.001(11) -0.012(9) 0.023(9)
C64 0.038(8) 0.200(17) 0.182(16) 0.090(14) 0.037(9) 0.001(9)
C65 0.045(7) 0.083(10) 0.061(9) 0.014(8) 0.008(7) -0.021(7)
C66 0.056(8) 0.078(9) 0.084(9) 0.005(8) 0.028(7) -0.016(7)
C67 0.123(12) 0.100(11) 0.095(10) 0.010(9) 0.050(9) -0.030(10)
C68 0.092(10) 0.123(12) 0.104(11) 0.007(10) 0.060(9) -0.009(9)
C69 0.086(10) 0.130(13) 0.092(10) 0.028(9) 0.020(9) 0.000(9)
C70 0.043(7) 0.046(8) 0.097(11) 0.025(8) -0.010(8) -0.003(6)
C71 0.069(8) 0.060(9) 0.080(9) 0.001(7) 0.007(8) 0.006(7)
C72 0.144(14) 0.133(14) 0.087(11) 0.021(10) 0.009(10) 0.071(11)
C73 0.179(17) 0.081(12) 0.150(15) 0.031(11) -0.024(13) 0.023(12)
C74 0.091(12) 0.189(19) 0.143(15) 0.018(13) 0.024(11) 0.049(12)
C75 0.049(8) 0.055(8) 0.100(11) 0.005(8) 0.008(8) -0.012(7)
C76 0.071(9) 0.107(12) 0.104(11) -0.017(9) 0.034(9) -0.039(9)
C77 0.139(13) 0.217(19) 0.167(16) -0.103(14) 0.104(13) -0.119(13)
C78 0.20(2) 0.062(12) 0.57(5) -0.079(19) 0.21(3) -0.081(13)
C79 0.134(17) 0.44(4) 0.25(3) 0.03(3) -0.034(19) -0.20(2)
C80 0.050(8) 0.055(8) 0.068(9) -0.002(7) -0.011(7) 0.004(7)
C81 0.080(9) 0.052(8) 0.079(9) -0.009(7) 0.021(8) 0.008(7)
C82 0.159(17) 0.088(13) 0.40(3) -0.121(17) 0.12(2) -0.011(12)
C83 0.71(6) 0.041(11) 0.23(2) -0.013(13) 0.29(3) -0.01(2)
C84 0.26(3) 0.147(18) 0.24(2) -0.135(17) -0.12(2) 0.053(17)
C85 0.072(9) 0.041(7) 0.065(9) 0.010(6) 0.001(8) -0.005(7)
C86 0.072(9) 0.100(11) 0.075(10) 0.010(9) 0.013(8) 0.021(8)
C87 0.160(16) 0.24(2) 0.099(13) -0.044(14) -0.042(12) 0.132(16)
C88 0.102(13) 0.31(3) 0.135(16) 0.092(18) 0.010(12) 0.059(16)
C89 0.135(15) 0.155(17) 0.165(17) -0.055(14) -0.078(13) 0.013(13)
C90 0.067(9) 0.081(10) 0.091(10) 0.011(8) -0.003(8) -0.006(8)
C91 0.070(9) 0.088(10) 0.102(11) 0.016(9) 0.007(9) -0.003(8)
C92 0.044(7) 0.066(8) 0.088(9) -0.004(7) 0.026(7) 0.006(6)
C93 0.081(10) 0.118(12) 0.091(11) 0.010(9) 0.002(9) 0.029(9)
C94 0.072(9) 0.125(12) 0.105(11) 0.012(9) 0.019(8) 0.024(9)
C95 0.061(8) 0.076(9) 0.100(11) -0.006(8) 0.028(8) 0.004(7)
C96 0.100(11) 0.082(10) 0.096(11) -0.004(8) 0.029(9) 0.002(9)
C97 0.101(11) 0.129(13) 0.078(10) 0.012(9) -0.002(9) 0.012(10)
Cr1 0.0493(11) 0.0568(12) 0.0674(12) -0.0022(10) 0.0123(10) -0.0035(9)
Cr2 0.0482(11) 0.0558(12) 0.0678(12) 0.0037(10) 0.0159(10) -0.0039(9)
Cr3 0.0554(11) 0.0645(13) 0.0716(13) -0.0033(11) 0.0198(10) -0.0109(10)
Cr4 0.0617(12) 0.0549(12) 0.0763(13) -0.0051(10) 0.0245(11) -0.0058(10)
Cr5 0.0726(13) 0.0682(14) 0.0870(15) -0.0109(12) 0.0325(12) -0.0187(11)
Cr6 0.0769(14) 0.0726(14) 0.0948(16) -0.0180(12) 0.0451(13) -0.0227(11)
Cr7 0.0608(12) 0.0570(12) 0.0591(12) -0.0056(10) 0.0175(10) -0.0086(10)
Cu1 0.0464(9) 0.0940(12) 0.1048(13) 0.0015(10) 0.0015(9) 0.0076(9)
F1 0.052(3) 0.053(4) 0.064(4) 0.000(3) 0.018(3) -0.002(3)
F2 0.059(4) 0.058(4) 0.047(3) 0.002(3) 0.018(3) -0.007(3)
F3 0.045(3) 0.050(4) 0.070(4) -0.004(3) 0.015(3) -0.004(3)
F4 0.049(3) 0.051(4) 0.066(4) 0.004(3) 0.012(3) -0.009(3)
F5 0.046(3) 0.057(4) 0.074(4) -0.002(3) 0.017(3) -0.004(3)
F6 0.055(4) 0.058(4) 0.068(4) -0.011(3) 0.014(3) -0.008(3)
F7 0.061(4) 0.062(4) 0.066(4) -0.006(3) 0.016(3) -0.005(3)
F8 0.058(4) 0.050(4) 0.072(4) -0.005(3) 0.018(3) -0.005(3)
N1 0.039(6) 0.086(8) 0.102(9) 0.003(7) 0.003(6) 0.007(6)
N2 0.068(7) 0.075(7) 0.083(8) 0.007(6) 0.024(6) 0.009(6)
Ni1 0.0571(9) 0.0662(10) 0.0733(11) 0.0008(9) 0.0140(8) -0.0001(8)
O5 0.040(4) 0.067(5) 0.085(6) 0.001(4) 0.007(4) -0.008(4)
O6 0.056(5) 0.059(5) 0.082(6) 0.006(5) 0.024(4) 0.008(4)
O7 0.072(5) 0.065(5) 0.062(5) -0.010(4) 0.028(4) -0.006(4)
O8 0.117(7) 0.076(6) 0.067(6) -0.022(5) 0.034(5) -0.035(5)
O9 0.096(6) 0.062(6) 0.072(6) 0.006(5) -0.008(5) -0.021(5)
O10 0.153(9) 0.079(7) 0.070(6) 0.010(5) 0.025(6) 0.015(6)
O11 0.089(6) 0.077(6) 0.102(7) -0.027(5) 0.053(5) -0.030(5)
O12 0.127(8) 0.129(9) 0.224(12) -0.090(9) 0.129(9) -0.067(7)
O13 0.201(10) 0.079(7) 0.147(9) -0.056(6) 0.123(8) -0.070(7)
O14 0.142(8) 0.066(6) 0.143(8) -0.013(6) 0.087(7) -0.035(6)
O15 0.058(6) 0.164(10) 0.123(8) -0.077(8) -0.011(6) 0.016(6)
O16 0.059(6) 0.137(9) 0.077(6) 0.006(6) 0.011(5) -0.028(6)
O17 0.149(9) 0.098(7) 0.124(8) -0.059(6) 0.081(7) -0.072(6)
O18 0.095(6) 0.070(6) 0.120(7) -0.030(5) 0.050(6) -0.035(5)
O19 0.095(7) 0.083(6) 0.102(7) 0.032(5) 0.048(6) 0.023(6)
O20 0.065(5) 0.070(6) 0.138(8) 0.044(6) 0.032(6) 0.005(5)
O21 0.080(6) 0.077(6) 0.060(5) 0.014(5) -0.009(4) -0.022(5)
O22 0.075(6) 0.079(6) 0.071(6) 0.011(5) -0.003(5) -0.022(5)
O23 0.096(7) 0.074(6) 0.123(8) -0.028(5) 0.063(6) -0.013(5)
O24 0.089(6) 0.080(6) 0.095(6) -0.031(5) 0.055(5) -0.016(5)
O25 0.036(4) 0.076(6) 0.103(7) -0.008(5) 0.012(5) -0.001(4)
O26 0.046(5) 0.061(5) 0.089(6) 0.002(5) 0.008(4) 0.005(4)
O27 0.096(6) 0.067(6) 0.087(6) -0.005(5) 0.044(5) -0.025(5)
O28 0.082(6) 0.059(5) 0.070(6) 0.002(4) 0.036(5) -0.007(4)
O29 0.061(5) 0.051(5) 0.072(5) 0.001(4) 0.005(4) 0.014(4)
O30 0.061(5) 0.050(5) 0.060(5) 0.012(4) 0.002(4) 0.002(4)
O31 0.061(5) 0.052(5) 0.082(6) -0.002(4) 0.022(5) -0.014(4)
O32 0.064(5) 0.068(6) 0.082(6) 0.000(5) 0.020(5) -0.019(4)
O33 0.062(5) 0.058(5) 0.068(5) -0.011(4) 0.009(4) -0.002(4)
O34 0.055(5) 0.055(5) 0.072(5) -0.001(4) 0.010(4) -0.002(4)
O35 0.049(5) 0.069(5) 0.073(6) 0.007(5) 0.003(4) 0.004(4)
O36 0.038(4) 0.065(5) 0.071(5) -0.002(4) 0.011(4) -0.003(4)

loop_
_atom_type_symbol
_atom_type_description
_atom_type_scat_dispersion_real
_atom_type_scat_dispersion_imag
_atom_type_scat_source
C C 0.0033 0.0016 'International Tables Vol C Tables 4.2.6.8 and 6.1.1.4'
Cr Cr 0.3209 0.6236 'International Tables Vol C Tables 4.2.6.8 and 6.1.1.4'
Cu Cu 0.3201 1.2651 'International Tables Vol C Tables 4.2.6.8 and 6.1.1.4'
F F 0.0171 0.0103 'International Tables Vol C Tables 4.2.6.8 and 6.1.1.4'
N N 0.0061 0.0033 'International Tables Vol C Tables 4.2.6.8 and 6.1.1.4'
Ni Ni 0.3393 1.1124 'International Tables Vol C Tables 4.2.6.8 and 6.1.1.4'
O O 0.0106 0.006 'International Tables Vol C Tables 4.2.6.8 and 6.1.1.4'
H H 0 0 'International Tables Vol C Tables 4.2.6.8 and 6.1.1.4'

loop_
_citation_id
_citation_doi
_citation_year
1 10.1038/nnano.2008.404 2009

loop_
_geom_angle_atom_site_label_1
_geom_angle_atom_site_label_2
_geom_angle_atom_site_label_3
_geom_angle
_geom_angle_site_symmetry_1
_geom_angle_site_symmetry_3
C1 O1 Cu1 122.3(9) . .
C1 O2 Cu1 122.5(9) . 5_666
O2 C1 O1 126.5(13) . .
O2 C1 C2 116.6(12) . .
O1 C1 C2 116.6(13) . .
C5 C2 C3 117(2) . .
C5 C2 C4 109.2(19) . .
C3 C2 C4 109.2(14) . .
C5 C2 C1 110.8(13) . .
C3 C2 C1 109.1(14) . .
C4 C2 C1 100.8(15) . .
C2 C3 H3A 109.5 . .
C2 C3 H3B 109.5 . .
H3A C3 H3B 109.5 . .
C2 C3 H3C 109.5 . .
H3A C3 H3C 109.5 . .
H3B C3 H3C 109.5 . .
C2 C4 H4A 109.5 . .
C2 C4 H4B 109.5 . .
H4A C4 H4B 109.5 . .
C2 C4 H4C 109.5 . .
H4A C4 H4C 109.5 . .
H4B C4 H4C 109.5 . .
C2 C5 H5A 109.5 . .
C2 C5 H5B 109.5 . .
H5A C5 H5B 109.5 . .
C2 C5 H5C 109.5 . .
H5A C5 H5C 109.5 . .
H5B C5 H5C 109.5 . .
C6 O3 Cu1 125.4(9) . .
C6 O4 Cu1 120.7(9) . 5_666
O4 C6 O3 125.2(12) . .
O4 C6 C7 117.9(12) . .
O3 C6 C7 116.6(12) . .
C10 C7 C8 114(2) . .
C10 C7 C9 110.2(19) . .
C8 C7 C9 111.4(17) . .
C10 C7 C6 109.8(16) . .
C8 C7 C6 108.5(13) . .
C9 C7 C6 102.2(15) . .
C7 C8 H8A 109.5 . .
C7 C8 H8B 109.5 . .
H8A C8 H8B 109.5 . .
C7 C8 H8C 109.5 . .
H8A C8 H8C 109.5 . .
H8B C8 H8C 109.5 . .
C7 C9 H9A 109.5 . .
C7 C9 H9B 109.5 . .
H9A C9 H9B 109.5 . .
C7 C9 H9C 109.5 . .
H9A C9 H9C 109.5 . .
H9B C9 H9C 109.5 . .
C7 C10 H10A 109.5 . .
C7 C10 H10B 109.5 . .
H10A C10 H10B 109.5 . .
C7 C10 H10C 109.5 . .
H10A C10 H10C 109.5 . .
H10B C10 H10C 109.5 . .
N1 C11 C12 124.0(12) . .
N1 C11 H11 118 . .
C12 C11 H11 118 . .
C11 C12 C13 118.7(13) . .
C11 C12 H12 120.7 . .
C13 C12 H12 120.7 . .
C90 C13 C12 118.3(12) . .
C90 C13 C14 120.0(11) . .
C12 C13 C14 121.6(12) . .
O6 C14 O5 126.9(11) . .
O6 C14 C13 116.1(11) . .
O5 C14 C13 117.0(11) . .
O7 C15 O8 125.8(11) . .
O7 C15 C16 117.9(12) . .
O8 C15 C16 116.1(12) . .
C19 C16 C15 111.0(11) . .
C19 C16 C18 110.5(11) . .
C15 C16 C18 109.2(10) . .
C19 C16 C17 110.6(11) . .
C15 C16 C17 107.0(10) . .
C18 C16 C17 108.4(11) . .
C16 C17 H17A 109.5 . .
C16 C17 H17B 109.5 . .
H17A C17 H17B 109.5 . .
C16 C17 H17C 109.5 . .
H17A C17 H17C 109.5 . .
H17B C17 H17C 109.5 . .
C16 C18 H18A 109.5 . .
C16 C18 H18B 109.5 . .
H18A C18 H18B 109.5 . .
C16 C18 H18C 109.5 . .
H18A C18 H18C 109.5 . .
H18B C18 H18C 109.5 . .
C16 C19 H19A 109.5 . .
C16 C19 H19B 109.5 . .
H19A C19 H19B 109.5 . .
C16 C19 H19C 109.5 . .
H19A C19 H19C 109.5 . .
H19B C19 H19C 109.5 . .
O9 C20 O10 124.4(13) . .
O9 C20 C21 118.7(15) . .
O10 C20 C21 116.7(15) . .
C23 C21 C22 111.9(18) . .
C23 C21 C20 113.2(16) . .
C22 C21 C20 106.9(15) . .
C23 C21 C24 113(2) . .
C22 C21 C24 102(2) . .
C20 C21 C24 109.2(17) . .
C21 C22 H22A 109.5 . .
C21 C22 H22B 109.5 . .
H22A C22 H22B 109.5 . .
C21 C22 H22C 109.5 . .
H22A C22 H22C 109.5 . .
H22B C22 H22C 109.5 . .
C21 C23 H23A 109.5 . .
C21 C23 H23B 109.5 . .
H23A C23 H23B 109.5 . .
C21 C23 H23C 109.5 . .
H23A C23 H23C 109.5 . .
H23B C23 H23C 109.5 . .
C21 C24 H24A 109.5 . .
C21 C24 H24B 109.5 . .
H24A C24 H24B 109.5 . .
C21 C24 H24C 109.5 . .
H24A C24 H24C 109.5 . .
H24B C24 H24C 109.5 . .
O11 C25 O12 126.1(14) . .
O11 C25 C26 120.1(14) . .
O12 C25 C26 113.2(14) . .
C29 C26 C27 87(3) . .
C29 C26 C28 128(3) . .
C27 C26 C28 105(3) . .
C29 C26 C25 115(2) . .
C27 C26 C25 105(3) . .
C28 C26 C25 109.5(17) . .
C26 C27 C29 43.1(18) . .
C26 C27 H27A 109.5 . .
C29 C27 H27A 85 . .
C26 C27 H27B 109.5 . .
C29 C27 H27B 152.6 . .
H27A C27 H27B 109.5 . .
C26 C27 H27C 109.5 . .
C29 C27 H27C 85.9 . .
H27A C27 H27C 109.5 . .
H27B C27 H27C 109.5 . .
C26 C28 H28A 109.5 . .
C26 C28 H28B 109.5 . .
H28A C28 H28B 109.5 . .
C26 C28 H28C 109.5 . .
H28A C28 H28C 109.5 . .
H28B C28 H28C 109.5 . .
C26 C29 C27 50(2) . .
C26 C29 H29A 109.5 . .
C27 C29 H29A 159.1 . .
C26 C29 H29B 109.5 . .
C27 C29 H29B 83.2 . .
H29A C29 H29B 109.5 . .
C26 C29 H29C 109.5 . .
C27 C29 H29C 80.3 . .
H29A C29 H29C 109.5 . .
H29B C29 H29C 109.5 . .
O13 C30 O14 123.4(12) . .
O13 C30 C31 119.1(13) . .
O14 C30 C31 117.5(14) . .
C33 C31 C32 110.9(14) . .
C33 C31 C30 109.9(13) . .
C32 C31 C30 111.8(12) . .
C33 C31 C34 109.9(15) . .
C32 C31 C34 110.5(13) . .
C30 C31 C34 103.6(12) . .
C31 C32 H32A 109.5 . .
C31 C32 H32B 109.5 . .
H32A C32 H32B 109.5 . .
C31 C32 H32C 109.5 . .
H32A C32 H32C 109.5 . .
H32B C32 H32C 109.5 . .
C31 C33 H33A 109.5 . .
C31 C33 H33B 109.5 . .
H33A C33 H33B 109.5 . .
C31 C33 H33C 109.5 . .
H33A C33 H33C 109.5 . .
H33B C33 H33C 109.5 . .
C31 C34 H34A 109.5 . .
C31 C34 H34B 109.5 . .
H34A C34 H34B 109.5 . .
C31 C34 H34C 109.5 . .
H34A C34 H34C 109.5 . .
H34B C34 H34C 109.5 . .
O15 C35 O16 122.9(13) . .
O15 C35 C36 123.1(17) . .
O16 C35 C36 113.8(16) . .
C39 C36 C38 123.8(18) . .
C39 C36 C35 109.4(16) . .
C38 C36 C35 109.4(14) . .
C39 C36 C37 104(2) . .
C38 C36 C37 99.6(17) . .
C35 C36 C37 108.9(16) . .
C36 C37 H37A 109.5 . .
C36 C37 H37B 109.5 . .
H37A C37 H37B 109.5 . .
C36 C37 H37C 109.5 . .
H37A C37 H37C 109.5 . .
H37B C37 H37C 109.5 . .
C36 C38 H38A 109.5 . .
C36 C38 H38B 109.5 . .
H38A C38 H38B 109.5 . .
C36 C38 H38C 109.5 . .
H38A C38 H38C 109.5 . .
H38B C38 H38C 109.5 . .
C36 C39 H39A 109.5 . .
C36 C39 H39B 109.5 . .
H39A C39 H39B 109.5 . .
C36 C39 H39C 109.5 . .
H39A C39 H39C 109.5 . .
H39B C39 H39C 109.5 . .
O18 C40 O17 126.1(13) . .
O18 C40 C41 116.9(13) . .
O17 C40 C41 116.9(13) . .
C44 C41 C43 118.4(17) . .
C44 C41 C42 105.2(16) . .
C43 C41 C42 103.9(17) . .
C44 C41 C40 110.2(13) . .
C43 C41 C40 110.4(13) . .
C42 C41 C40 107.9(11) . .
C41 C42 H42A 109.5 . .
C41 C42 H42B 109.5 . .
H42A C42 H42B 109.5 . .
C41 C42 H42C 109.5 . .
H42A C42 H42C 109.5 . .
H42B C42 H42C 109.5 . .
C41 C43 H43A 109.5 . .
C41 C43 H43B 109.5 . .
H43A C43 H43B 109.5 . .
C41 C43 H43C 109.5 . .
H43A C43 H43C 109.5 . .
H43B C43 H43C 109.5 . .
C41 C44 H44A 109.5 . .
C41 C44 H44B 109.5 . .
H44A C44 H44B 109.5 . .
C41 C44 H44C 109.5 . .
H44A C44 H44C 109.5 . .
H44B C44 H44C 109.5 . .
O20 C45 O19 127.3(12) . .
O20 C45 C46 115.9(15) . .
O19 C45 C46 116.7(15) . .
C48 C46 C49 113.2(19) . .
C48 C46 C47 111(2) . .
C49 C46 C47 107.4(16) . .
C48 C46 C45 105.4(14) . .
C49 C46 C45 109.7(16) . .
C47 C46 C45 110.3(13) . .
C46 C47 H47A 109.5 . .
C46 C47 H47B 109.5 . .
H47A C47 H47B 109.5 . .
C46 C47 H47C 109.5 . .
H47A C47 H47C 109.5 . .
H47B C47 H47C 109.5 . .
C46 C48 H48A 109.5 . .
C46 C48 H48B 109.5 . .
H48A C48 H48B 109.5 . .
C46 C48 H48C 109.5 . .
H48A C48 H48C 109.5 . .
H48B C48 H48C 109.5 . .
C46 C49 H49A 109.5 . .
C46 C49 H49B 109.5 . .
H49A C49 H49B 109.5 . .
C46 C49 H49C 109.5 . .
H49A C49 H49C 109.5 . .
H49B C49 H49C 109.5 . .
O21 C50 O22 124.2(11) . .
O21 C50 C51 119.5(11) . .
O22 C50 C51 116.2(12) . .
C52 C51 C53 108.9(12) . .
C52 C51 C50 110.9(11) . .
C53 C51 C50 109.9(12) . .
C52 C51 C54 110.2(13) . .
C53 C51 C54 111.5(13) . .
C50 C51 C54 105.5(10) . .
C51 C52 H52A 109.5 . .
C51 C52 H52B 109.5 . .
H52A C52 H52B 109.5 . .
C51 C52 H52C 109.5 . .
H52A C52 H52C 109.5 . .
H52B C52 H52C 109.5 . .
C51 C53 H53A 109.5 . .
C51 C53 H53B 109.5 . .
H53A C53 H53B 109.5 . .
C51 C53 H53C 109.5 . .
H53A C53 H53C 109.5 . .
H53B C53 H53C 109.5 . .
C51 C54 H54A 109.5 . .
C51 C54 H54B 109.5 . .
H54A C54 H54B 109.5 . .
C51 C54 H54C 109.5 . .
H54A C54 H54C 109.5 . .
H54B C54 H54C 109.5 . .
O24 C55 O23 122.8(12) . .
O24 C55 C56 118.0(14) . .
O23 C55 C56 119.1(14) . .
C59 C56 C58 116.0(17) . .
C59 C56 C55 112.1(15) . .
C58 C56 C55 109.9(13) . .
C59 C56 C57 106.2(15) . .
C58 C56 C57 106.7(15) . .
C55 C56 C57 105.2(12) . .
C56 C57 H57A 109.5 . .
C56 C57 H57B 109.5 . .
H57A C57 H57B 109.5 . .
C56 C57 H57C 109.5 . .
H57A C57 H57C 109.5 . .
H57B C57 H57C 109.5 . .
C56 C58 H58A 109.5 . .
C56 C58 H58B 109.5 . .
H58A C58 H58B 109.5 . .
C56 C58 H58C 109.5 . .
H58A C58 H58C 109.5 . .
H58B C58 H58C 109.5 . .
C56 C59 H59A 109.5 . .
C56 C59 H59B 109.5 . .
H59A C59 H59B 109.5 . .
C56 C59 H59C 109.5 . .
H59A C59 H59C 109.5 . .
H59B C59 H59C 109.5 . .
O25 C60 O26 126.0(10) . .
O25 C60 C61 115.4(12) . .
O26 C60 C61 118.6(11) . .
C64 C61 C62 111.2(12) . .
C64 C61 C60 104.7(10) . .
C62 C61 C60 113.2(11) . .
C64 C61 C63 111.4(12) . .
C62 C61 C63 108.5(11) . .
C60 C61 C63 107.7(11) . .
C61 C62 H62A 109.5 . .
C61 C62 H62B 109.5 . .
H62A C62 H62B 109.5 . .
C61 C62 H62C 109.5 . .
H62A C62 H62C 109.5 . .
H62B C62 H62C 109.5 . .
C61 C63 H63A 109.5 . .
C61 C63 H63B 109.5 . .
H63A C63 H63B 109.5 . .
C61 C63 H63C 109.5 . .
H63A C63 H63C 109.5 . .
H63B C63 H63C 109.5 . .
C61 C64 H64A 109.5 . .
C61 C64 H64B 109.5 . .
H64A C64 H64B 109.5 . .
C61 C64 H64C 109.5 . .
H64A C64 H64C 109.5 . .
H64B C64 H64C 109.5 . .
O28 C65 O27 127.3(12) . .
O28 C65 C66 116.2(12) . .
O27 C65 C66 116.5(12) . .
C68 C66 C65 111.0(11) . .
C68 C66 C69 110.6(11) . .
C65 C66 C69 106.0(9) . .
C68 C66 C67 110.5(10) . .
C65 C66 C67 109.9(11) . .
C69 C66 C67 108.7(11) . .
C66 C67 H67A 109.5 . .
C66 C67 H67B 109.5 . .
H67A C67 H67B 109.5 . .
C66 C67 H67C 109.5 . .
H67A C67 H67C 109.5 . .
H67B C67 H67C 109.5 . .
C66 C68 H68A 109.5 . .
C66 C68 H68B 109.5 . .
H68A C68 H68B 109.5 . .
C66 C68 H68C 109.5 . .
H68A C68 H68C 109.5 . .
H68B C68 H68C 109.5 . .
C66 C69 H69A 109.5 . .
C66 C69 H69B 109.5 . .
H69A C69 H69B 109.5 . .
C66 C69 H69C 109.5 . .
H69A C69 H69C 109.5 . .
H69B C69 H69C 109.5 . .
O30 C70 O29 124.5(10) . .
O30 C70 C71 119.6(13) . .
O29 C70 C71 115.9(12) . .
C73 C71 C72 114.7(12) . .
C73 C71 C70 106.8(10) . .
C72 C71 C70 114.7(11) . .
C73 C71 C74 104.3(13) . .
C72 C71 C74 107.9(12) . .
C70 C71 C74 107.8(11) . .
C71 C72 H72A 109.5 . .
C71 C72 H72B 109.5 . .
H72A C72 H72B 109.5 . .
C71 C72 H72C 109.5 . .
H72A C72 H72C 109.5 . .
H72B C72 H72C 109.5 . .
C71 C73 H73A 109.5 . .
C71 C73 H73B 109.5 . .
H73A C73 H73B 109.5 . .
C71 C73 H73C 109.5 . .
H73A C73 H73C 109.5 . .
H73B C73 H73C 109.5 . .
C71 C74 H74A 109.5 . .
C71 C74 H74B 109.5 . .
H74A C74 H74B 109.5 . .
C71 C74 H74C 109.5 . .
H74A C74 H74C 109.5 . .
H74B C74 H74C 109.5 . .
O32 C75 O31 125.1(11) . .
O32 C75 C76 116.7(13) . .
O31 C75 C76 118.2(13) . .
C78 C76 C79 102.6(18) . .
C78 C76 C77 119.8(15) . .
C79 C76 C77 102.8(16) . .
C78 C76 C75 110.8(13) . .
C79 C76 C75 108.3(14) . .
C77 C76 C75 111.3(13) . .
C76 C77 H77A 109.5 . .
C76 C77 H77B 109.5 . .
H77A C77 H77B 109.5 . .
C76 C77 H77C 109.5 . .
H77A C77 H77C 109.5 . .
H77B C77 H77C 109.5 . .
C76 C78 H78A 109.5 . .
C76 C78 H78B 109.5 . .
H78A C78 H78B 109.5 . .
C76 C78 H78C 109.5 . .
H78A C78 H78C 109.5 . .
H78B C78 H78C 109.5 . .
C76 C79 H79A 109.5 . .
C76 C79 H79B 109.5 . .
H79A C79 H79B 109.5 . .
C76 C79 H79C 109.5 . .
H79A C79 H79C 109.5 . .
H79B C79 H79C 109.5 . .
O34 C80 O33 124.6(11) . .
O34 C80 C81 119.4(12) . .
O33 C80 C81 116.0(11) . .
C83 C81 C82 110.1(16) . .
C83 C81 C84 109.7(18) . .
C82 C81 C84 108.9(16) . .
C83 C81 C80 110.3(12) . .
C82 C81 C80 111.4(12) . .
C84 C81 C80 106.4(11) . .
C81 C82 H82A 109.5 . .
C81 C82 H82B 109.5 . .
H82A C82 H82B 109.5 . .
C81 C82 H82C 109.5 . .
H82A C82 H82C 109.5 . .
H82B C82 H82C 109.5 . .
C81 C83 H83A 109.5 . .
C81 C83 H83B 109.5 . .
H83A C83 H83B 109.5 . .
C81 C83 H83C 109.5 . .
H83A C83 H83C 109.5 . .
H83B C83 H83C 109.5 . .
C81 C84 H84A 109.5 . .
C81 C84 H84B 109.5 . .
H84A C84 H84B 109.5 . .
C81 C84 H84C 109.5 . .
H84A C84 H84C 109.5 . .
H84B C84 H84C 109.5 . .
O36 C85 O35 126.5(11) . .
O36 C85 C86 120.9(12) . .
O35 C85 C86 112.6(12) . .
C87 C86 C88 117.3(14) . .
C87 C86 C85 113.3(12) . .
C88 C86 C85 111.1(12) . .
C87 C86 C89 106.6(14) . .
C88 C86 C89 99.1(14) . .
C85 C86 C89 107.9(11) . .
C86 C87 H87A 109.5 . .
C86 C87 H87B 109.5 . .
H87A C87 H87B 109.5 . .
C86 C87 H87C 109.5 . .
H87A C87 H87C 109.5 . .
H87B C87 H87C 109.5 . .
C86 C88 H88A 109.5 . .
C86 C88 H88B 109.5 . .
H88A C88 H88B 109.5 . .
C86 C88 H88C 109.5 . .
H88A C88 H88C 109.5 . .
H88B C88 H88C 109.5 . .
C86 C89 H89A 109.5 . .
C86 C89 H89B 109.5 . .
H89A C89 H89B 109.5 . .
C86 C89 H89C 109.5 . .
H89A C89 H89C 109.5 . .
H89B C89 H89C 109.5 . .
C13 C90 C91 119.0(12) . .
C13 C90 H90 120.5 . .
C91 C90 H90 120.5 . .
N1 C91 C90 122.0(13) . .
N1 C91 H91 119 . .
C90 C91 H91 119 . .
N2 C92 C93 115.1(10) . .
N2 C92 H92A 108.5 . .
C93 C92 H92A 108.5 . .
N2 C92 H92B 108.5 . .
C93 C92 H92B 108.5 . .
H92A C92 H92B 107.5 . .
C94 C93 C92 114.1(12) . .
C94 C93 H93A 108.7 . .
C92 C93 H93A 108.7 . .
C94 C93 H93B 108.7 . .
C92 C93 H93B 108.7 . .
H93A C93 H93B 107.6 . .
C93 C94 H94A 109.5 . .
C93 C94 H94B 109.5 . .
H94A C94 H94B 109.5 . .
C93 C94 H94C 109.5 . .
H94A C94 H94C 109.5 . .
H94B C94 H94C 109.5 . .
N2 C95 C96 114.4(10) . .
N2 C95 H95A 108.6 . .
C96 C95 H95A 108.6 . .
N2 C95 H95B 108.6 . .
C96 C95 H95B 108.6 . .
H95A C95 H95B 107.6 . .
C95 C96 C97 113.6(11) . .
C95 C96 H96A 108.8 . .
C97 C96 H96A 108.8 . .
C95 C96 H96B 108.8 . .
C97 C96 H96B 108.8 . .
H96A C96 H96B 107.7 . .
C96 C97 H97A 109.5 . .
C96 C97 H97B 109.5 . .
H97A C97 H97B 109.5 . .
C96 C97 H97C 109.5 . .
H97A C97 H97C 109.5 . .
H97B C97 H97C 109.5 . .
C202 C201 C206 120 . .
C202 C201 C207 119.3(6) . .
C206 C201 C207 119.7(6) . .
C203 C202 C201 120 . .
C203 C202 H202 120 . .
C201 C202 H202 120 . .
C202 C203 C204 120 . .
C202 C203 H203 120 . .
C204 C203 H203 120 . .
C205 C204 C203 120 . .
C205 C204 H204 120 . .
C203 C204 H204 120 . .
C206 C205 C204 120 . .
C206 C205 H205 120 . .
C204 C205 H205 120 . .
C205 C206 C201 120 . .
C205 C206 H206 120 . .
C201 C206 H206 120 . .
C201 C207 H20A 109.5 . .
C201 C207 H20B 109.5 . .
H20A C207 H20B 109.5 . .
C201 C207 H20C 109.5 . .
H20A C207 H20C 109.5 . .
H20B C207 H20C 109.5 . .
C212 C211 C216 120 . .
C212 C211 C217 119.9(6) . .
C216 C211 C217 119.9(6) . .
C211 C212 C213 120 . .
C211 C212 H212 120 . .
C213 C212 H212 120 . .
C212 C213 C214 120 . .
C212 C213 H213 120 . .
C214 C213 H213 120 . .
C215 C214 C213 120 . .
C215 C214 H214 120 . .
C213 C214 H214 120 . .
C214 C215 C216 120 . .
C214 C215 H215 120 . .
C216 C215 H215 120 . .
C215 C216 C211 120 . .
C215 C216 H216 120 . .
C211 C216 H216 120 . .
C211 C217 H21A 109.5 . .
C211 C217 H21B 109.5 . .
H21A C217 H21B 109.5 . .
C211 C217 H21C 109.5 . .
H21A C217 H21C 109.5 . .
H21B C217 H21C 109.5 . .
F1 Cr1 O33 96.0(3) . .
F1 Cr1 F2 87.5(2) . .
O33 Cr1 F2 176.4(3) . .
F1 Cr1 O30 89.0(3) . .
O33 Cr1 O30 88.0(3) . .
F2 Cr1 O30 91.0(3) . .
F1 Cr1 O32 177.1(3) . .
O33 Cr1 O32 86.9(3) . .
F2 Cr1 O32 89.6(3) . .
O30 Cr1 O32 91.3(3) . .
F1 Cr1 O35 91.5(3) . .
O33 Cr1 O35 90.5(3) . .
F2 Cr1 O35 90.5(3) . .
O30 Cr1 O35 178.4(3) . .
O32 Cr1 O35 88.3(3) . .
F2 Cr2 F3 88.5(2) . .
F2 Cr2 O31 93.7(3) . .
F3 Cr2 O31 177.3(3) . .
F2 Cr2 O29 90.4(3) . .
F3 Cr2 O29 89.0(3) . .
O31 Cr2 O29 92.6(3) . .
F2 Cr2 O26 89.0(3) . .
F3 Cr2 O26 92.0(3) . .
O31 Cr2 O26 86.4(3) . .
O29 Cr2 O26 178.9(4) . .
F2 Cr2 O28 178.1(3) . .
F3 Cr2 O28 90.3(3) . .
O31 Cr2 O28 87.5(3) . .
O29 Cr2 O28 88.1(3) . .
O26 Cr2 O28 92.5(3) . .
F4 Cr3 F3 89.1(2) . .
F4 Cr3 O27 178.8(3) . .
F3 Cr3 O27 91.9(3) . .
F4 Cr3 O24 91.1(3) . .
F3 Cr3 O24 177.8(3) . .
O27 Cr3 O24 87.9(4) . .
F4 Cr3 O22 91.6(3) . .
F3 Cr3 O22 90.3(3) . .
O27 Cr3 O22 87.9(3) . .
O24 Cr3 O22 91.9(4) . .
F4 Cr3 O25 88.5(3) . .
F3 Cr3 O25 91.0(3) . .
O27 Cr3 O25 92.0(3) . .
O24 Cr3 O25 86.8(3) . .
O22 Cr3 O25 178.7(4) . .
F4 Cr4 F5 90.1(2) . .
F4 Cr4 O21 92.1(3) . .
F5 Cr4 O21 89.8(3) . .
F4 Cr4 O20 89.1(3) . .
F5 Cr4 O20 91.3(3) . .
O21 Cr4 O20 178.4(4) . .
F4 Cr4 O23 91.1(3) . .
F5 Cr4 O23 178.6(3) . .
O21 Cr4 O23 91.0(4) . .
O20 Cr4 O23 87.9(4) . .
F4 Cr4 O18 177.3(3) . .
F5 Cr4 O18 92.1(3) . .
O21 Cr4 O18 86.3(4) . .
O20 Cr4 O18 92.5(4) . .
O23 Cr4 O18 86.8(4) . .
F6 Cr5 O16 90.8(3) . .
F6 Cr5 F5 88.8(2) . .
O16 Cr5 F5 90.7(3) . .
F6 Cr5 O14 92.4(3) . .
O16 Cr5 O14 90.8(4) . .
F5 Cr5 O14 178.2(4) . .
F6 Cr5 O17 178.7(3) . .
O16 Cr5 O17 88.1(4) . .
F5 Cr5 O17 91.9(3) . .
O14 Cr5 O17 87.0(4) . .
F6 Cr5 O19 89.4(3) . .
O16 Cr5 O19 178.6(4) . .
F5 Cr5 O19 90.7(3) . .
O14 Cr5 O19 87.9(4) . .
O17 Cr5 O19 91.7(4) . .
F7 Cr6 O12 92.5(4) . .
F7 Cr6 O10 91.9(3) . .
O12 Cr6 O10 92.6(5) . .
F7 Cr6 O13 178.5(5) . .
O12 Cr6 O13 86.8(4) . .
O10 Cr6 O13 89.4(5) . .
F7 Cr6 F6 88.6(2) . .
O12 Cr6 F6 177.5(4) . .
O10 Cr6 F6 89.6(3) . .
O13 Cr6 F6 92.0(3) . .
F7 Cr6 O15 89.3(4) . .
O12 Cr6 O15 88.4(5) . .
O10 Cr6 O15 178.4(4) . .
O13 Cr6 O15 89.4(5) . .
F6 Cr6 O15 89.4(4) . .
F8 Cr7 O8 92.7(3) . .
F8 Cr7 O11 179.3(3) . .
O8 Cr7 O11 87.9(4) . .
F8 Cr7 O9 89.9(3) . .
O8 Cr7 O9 90.6(4) . .
O11 Cr7 O9 89.7(4) . .
F8 Cr7 O6 90.8(3) . .
O8 Cr7 O6 94.2(3) . .
O11 Cr7 O6 89.5(3) . .
O9 Cr7 O6 175.1(3) . .
F8 Cr7 F7 86.6(2) . .
O8 Cr7 F7 179.3(3) . .
O11 Cr7 F7 92.7(3) . .
O9 Cr7 F7 89.1(3) . .
O6 Cr7 F7 86.1(3) . .
O2 Cu1 O1 168.6(4) 5_666 .
O2 Cu1 O3 88.4(5) 5_666 .
O1 Cu1 O3 90.2(5) . .
O2 Cu1 O4 91.0(5) 5_666 5_666
O1 Cu1 O4 88.2(5) . 5_666
O3 Cu1 O4 168.6(4) . 5_666
O2 Cu1 N1 95.4(4) 5_666 .
O1 Cu1 N1 96.0(4) . .
O3 Cu1 N1 95.6(4) . .
O4 Cu1 N1 95.8(4) 5_666 .
O2 Cu1 Cu1 84.8(3) 5_666 5_666
O1 Cu1 Cu1 83.8(3) . 5_666
O3 Cu1 Cu1 82.1(3) . 5_666
O4 Cu1 Cu1 86.5(3) 5_666 5_666
N1 Cu1 Cu1 177.7(4) . 5_666
Cr1 F1 Ni1 120.1(3) . .
Cr2 F2 Cr1 122.8(3) . .
Cr2 F3 Cr3 124.1(3) . .
Cr4 F4 Cr3 124.3(3) . .
Cr4 F5 Cr5 123.5(3) . .
Cr5 F6 Cr6 123.0(3) . .
Cr6 F7 Cr7 121.5(3) . .
Cr7 F8 Ni1 122.4(3) . .
C11 N1 C91 117.8(11) . .
C11 N1 Cu1 123.2(9) . .
C91 N1 Cu1 118.6(10) . .
C92 N2 C95 117.4(9) . .
C92 N2 H2A 108 . .
C95 N2 H2A 108 . .
C92 N2 H2B 108 . .
C95 N2 H2B 108 . .
H2A N2 H2B 107.2 . .
O7 Ni1 F8 93.3(3) . .
O7 Ni1 O5 93.4(3) . .
F8 Ni1 O5 89.2(3) . .
O7 Ni1 O34 89.6(3) . .
F8 Ni1 O34 176.9(3) . .
O5 Ni1 O34 89.6(3) . .
O7 Ni1 O36 89.0(3) . .
F8 Ni1 O36 89.7(3) . .
O5 Ni1 O36 177.4(3) . .
O34 Ni1 O36 91.4(3) . .
O7 Ni1 F1 179.3(3) . .
F8 Ni1 F1 86.1(2) . .
O5 Ni1 F1 86.7(3) . .
O34 Ni1 F1 91.0(3) . .
O36 Ni1 F1 90.8(3) . .
C14 O5 Ni1 131.3(8) . .
C14 O6 Cr7 133.0(7) . .
C15 O7 Ni1 134.9(8) . .
C15 O8 Cr7 132.9(8) . .
C20 O9 Cr7 134.0(9) . .
C20 O10 Cr6 136.5(9) . .
C25 O11 Cr7 135.8(10) . .
C25 O12 Cr6 132.7(9) . .
C30 O13 Cr6 139.6(9) . .
C30 O14 Cr5 132.4(9) . .
C35 O15 Cr6 134.6(10) . .
C35 O16 Cr5 137.3(9) . .
C40 O17 Cr5 134.5(9) . .
C40 O18 Cr4 134.1(9) . .
C45 O19 Cr5 132.6(9) . .
C45 O20 Cr4 135.2(9) . .
C50 O21 Cr4 135.6(8) . .
C50 O22 Cr3 134.7(8) . .
C55 O23 Cr4 136.9(9) . .
C55 O24 Cr3 135.4(9) . .
C60 O25 Cr3 131.9(8) . .
C60 O26 Cr2 135.5(7) . .
C65 O27 Cr3 133.4(8) . .
C65 O28 Cr2 132.4(8) . .
C70 O29 Cr2 128.1(7) . .
C70 O30 Cr1 136.8(8) . .
C75 O31 Cr2 133.1(8) . .
C75 O32 Cr1 131.7(8) . .
C80 O33 Cr1 135.2(7) . .
C80 O34 Ni1 129.2(8) . .
C85 O35 Cr1 127.0(7) . .
C85 O36 Ni1 136.3(8) . .

loop_
_geom_bond_atom_site_label_1
_geom_bond_atom_site_label_2
_geom_bond_distance
_geom_bond_site_symmetry_2
O1 C1 1.258(14) .
O1 Cu1 1.936(9) .
O2 C1 1.231(15) .
O2 Cu1 1.922(10) 5_666
C1 C2 1.598(18) .
C2 C5 1.42(2) .
C2 C3 1.551(19) .
C2 C4 1.55(2) .
C3 H3A 0.98 .
C3 H3B 0.98 .
C3 H3C 0.98 .
C4 H4A 0.98 .
C4 H4B 0.98 .
C4 H4C 0.98 .
C5 H5A 0.98 .
C5 H5B 0.98 .
C5 H5C 0.98 .
O3 C6 1.256(13) .
O3 Cu1 1.959(9) .
O4 C6 1.242(13) .
O4 Cu1 1.959(9) 5_666
C6 C7 1.579(18) .
C7 C10 1.42(2) .
C7 C8 1.532(18) .
C7 C9 1.55(2) .
C8 H8A 0.98 .
C8 H8B 0.98 .
C8 H8C 0.98 .
C9 H9A 0.98 .
C9 H9B 0.98 .
C9 H9C 0.98 .
C10 H10A 0.98 .
C10 H10B 0.98 .
C10 H10C 0.98 .
C11 N1 1.313(15) .
C11 C12 1.373(16) .
C11 H11 0.95 .
C12 C13 1.388(15) .
C12 H12 0.95 .
C13 C90 1.358(15) .
C13 C14 1.507(15) .
C14 O6 1.260(13) .
C14 O5 1.261(13) .
C15 O7 1.249(13) .
C15 O8 1.264(14) .
C15 C16 1.528(16) .
C16 C19 1.521(16) .
C16 C18 1.535(15) .
C16 C17 1.551(16) .
C17 H17A 0.98 .
C17 H17B 0.98 .
C17 H17C 0.98 .
C18 H18A 0.98 .
C18 H18B 0.98 .
C18 H18C 0.98 .
C19 H19A 0.98 .
C19 H19B 0.98 .
C19 H19C 0.98 .
C20 O9 1.225(15) .
C20 O10 1.261(15) .
C20 C21 1.518(19) .
C21 C23 1.43(2) .
C21 C22 1.48(2) .
C21 C24 1.56(3) .
C22 H22A 0.98 .
C22 H22B 0.98 .
C22 H22C 0.98 .
C23 H23A 0.98 .
C23 H23B 0.98 .
C23 H23C 0.98 .
C24 H24A 0.98 .
C24 H24B 0.98 .
C24 H24C 0.98 .
C25 O11 1.171(15) .
C25 O12 1.268(15) .
C25 C26 1.57(2) .
C26 C29 1.30(4) .
C26 C27 1.45(4) .
C26 C28 1.46(2) .
C27 C29 1.90(7) .
C27 H27A 0.98 .
C27 H27B 0.98 .
C27 H27C 0.98 .
C28 H28A 0.98 .
C28 H28B 0.98 .
C28 H28C 0.98 .
C29 H29A 0.98 .
C29 H29B 0.98 .
C29 H29C 0.98 .
C30 O13 1.209(15) .
C30 O14 1.239(14) .
C30 C31 1.524(17) .
C31 C33 1.47(2) .
C31 C32 1.520(18) .
C31 C34 1.60(2) .
C32 H32A 0.98 .
C32 H32B 0.98 .
C32 H32C 0.98 .
C33 H33A 0.98 .
C33 H33B 0.98 .
C33 H33C 0.98 .
C34 H34A 0.98 .
C34 H34B 0.98 .
C34 H34C 0.98 .
C35 O15 1.204(17) .
C35 O16 1.276(16) .
C35 C36 1.516(19) .
C36 C39 1.41(2) .
C36 C38 1.49(2) .
C36 C37 1.60(3) .
C37 H37A 0.98 .
C37 H37B 0.98 .
C37 H37C 0.98 .
C38 H38A 0.98 .
C38 H38B 0.98 .
C38 H38C 0.98 .
C39 H39A 0.98 .
C39 H39B 0.98 .
C39 H39C 0.98 .
C40 O18 1.225(14) .
C40 O17 1.234(15) .
C40 C41 1.537(17) .
C41 C44 1.435(19) .
C41 C43 1.46(2) .
C41 C42 1.521(19) .
C42 H42A 0.98 .
C42 H42B 0.98 .
C42 H42C 0.98 .
C43 H43A 0.98 .
C43 H43B 0.98 .
C43 H43C 0.98 .
C44 H44A 0.98 .
C44 H44B 0.98 .
C44 H44C 0.98 .
C45 O20 1.225(16) .
C45 O19 1.233(15) .
C45 C46 1.555(18) .
C46 C48 1.46(2) .
C46 C49 1.50(3) .
C46 C47 1.52(2) .
C47 H47A 0.98 .
C47 H47B 0.98 .
C47 H47C 0.98 .
C48 H48A 0.98 .
C48 H48B 0.98 .
C48 H48C 0.98 .
C49 H49A 0.98 .
C49 H49B 0.98 .
C49 H49C 0.98 .
C50 O21 1.237(14) .
C50 O22 1.270(13) .
C50 C51 1.517(16) .
C51 C52 1.500(17) .
C51 C53 1.512(17) .
C51 C54 1.523(17) .
C52 H52A 0.98 .
C52 H52B 0.98 .
C52 H52C 0.98 .
C53 H53A 0.98 .
C53 H53B 0.98 .
C53 H53C 0.98 .
C54 H54A 0.98 .
C54 H54B 0.98 .
C54 H54C 0.98 .
C55 O24 1.231(15) .
C55 O23 1.252(14) .
C55 C56 1.504(18) .
C56 C59 1.45(2) .
C56 C58 1.48(2) .
C56 C57 1.61(2) .
C57 H57A 0.98 .
C57 H57B 0.98 .
C57 H57C 0.98 .
C58 H58A 0.98 .
C58 H58B 0.98 .
C58 H58C 0.98 .
C59 H59A 0.98 .
C59 H59B 0.98 .
C59 H59C 0.98 .
C60 O25 1.245(13) .
C60 O26 1.263(14) .
C60 C61 1.540(15) .
C61 C64 1.512(16) .
C61 C62 1.513(16) .
C61 C63 1.547(17) .
C62 H62A 0.98 .
C62 H62B 0.98 .
C62 H62C 0.98 .
C63 H63A 0.98 .
C63 H63B 0.98 .
C63 H63C 0.98 .
C64 H64A 0.98 .
C64 H64B 0.98 .
C64 H64C 0.98 .
C65 O28 1.227(14) .
C65 O27 1.246(14) .
C65 C66 1.534(16) .
C66 C68 1.520(16) .
C66 C69 1.549(15) .
C66 C67 1.553(16) .
C67 H67A 0.98 .
C67 H67B 0.98 .
C67 H67C 0.98 .
C68 H68A 0.98 .
C68 H68B 0.98 .
C68 H68C 0.98 .
C69 H69A 0.98 .
C69 H69B 0.98 .
C69 H69C 0.98 .
C70 O30 1.235(14) .
C70 O29 1.315(14) .
C70 C71 1.516(15) .
C71 C73 1.483(17) .
C71 C72 1.499(16) .
C71 C74 1.537(17) .
C72 H72A 0.98 .
C72 H72B 0.98 .
C72 H72C 0.98 .
C73 H73A 0.98 .
C73 H73B 0.98 .
C73 H73C 0.98 .
C74 H74A 0.98 .
C74 H74B 0.98 .
C74 H74C 0.98 .
C75 O32 1.242(14) .
C75 O31 1.269(14) .
C75 C76 1.512(16) .
C76 C78 1.45(2) .
C76 C79 1.47(3) .
C76 C77 1.483(18) .
C77 H77A 0.98 .
C77 H77B 0.98 .
C77 H77C 0.98 .
C78 H78A 0.98 .
C78 H78B 0.98 .
C78 H78C 0.98 .
C79 H79A 0.98 .
C79 H79B 0.98 .
C79 H79C 0.98 .
C80 O34 1.251(13) .
C80 O33 1.267(13) .
C80 C81 1.501(15) .
C81 C83 1.41(2) .
C81 C82 1.439(18) .
C81 C84 1.47(2) .
C82 H82A 0.98 .
C82 H82B 0.98 .
C82 H82C 0.98 .
C83 H83A 0.98 .
C83 H83B 0.98 .
C83 H83C 0.98 .
C84 H84A 0.98 .
C84 H84B 0.98 .
C84 H84C 0.98 .
C85 O36 1.214(13) .
C85 O35 1.284(13) .
C85 C86 1.519(16) .
C86 C87 1.463(18) .
C86 C88 1.486(19) .
C86 C89 1.57(2) .
C87 H87A 0.98 .
C87 H87B 0.98 .
C87 H87C 0.98 .
C88 H88A 0.98 .
C88 H88B 0.98 .
C88 H88C 0.98 .
C89 H89A 0.98 .
C89 H89B 0.98 .
C89 H89C 0.98 .
C90 C91 1.416(16) .
C90 H90 0.95 .
C91 N1 1.327(14) .
C91 H91 0.95 .
C92 N2 1.441(12) .
C92 C93 1.490(15) .
C92 H92A 0.99 .
C92 H92B 0.99 .
C93 C94 1.466(15) .
C93 H93A 0.99 .
C93 H93B 0.99 .
C94 H94A 0.98 .
C94 H94B 0.98 .
C94 H94C 0.98 .
C95 N2 1.466(14) .
C95 C96 1.489(15) .
C95 H95A 0.99 .
C95 H95B 0.99 .
C96 C97 1.547(16) .
C96 H96A 0.99 .
C96 H96B 0.99 .
C97 H97A 0.98 .
C97 H97B 0.98 .
C97 H97C 0.98 .
C201 C202 1.39 .
C201 C206 1.39 .
C201 C207 1.486(7) .
C202 C203 1.39 .
C202 H202 0.95 .
C203 C204 1.39 .
C203 H203 0.95 .
C204 C205 1.39 .
C204 H204 0.95 .
C205 C206 1.39 .
C205 H205 0.95 .
C206 H206 0.95 .
C207 H20A 0.98 .
C207 H20B 0.98 .
C207 H20C 0.98 .
C211 C212 1.39 .
C211 C216 1.39 .
C211 C217 1.472(7) .
C212 C213 1.39 .
C212 H212 0.95 .
C213 C214 1.39 .
C213 H213 0.95 .
C214 C215 1.39 .
C214 H214 0.95 .
C215 C216 1.39 .
C215 H215 0.95 .
C216 H216 0.95 .
C217 H21A 0.98 .
C217 H21B 0.98 .
C217 H21C 0.98 .
Cr1 F1 1.892(5) .
Cr1 O33 1.942(8) .
Cr1 F2 1.944(6) .
Cr1 O30 1.949(7) .
Cr1 O32 1.953(8) .
Cr1 O35 1.967(8) .
Cr2 F2 1.918(5) .
Cr2 F3 1.919(5) .
Cr2 O31 1.932(8) .
Cr2 O29 1.937(7) .
Cr2 O26 1.940(8) .
Cr2 O28 1.954(8) .
Cr3 F4 1.912(5) .
Cr3 F3 1.923(6) .
Cr3 O27 1.945(8) .
Cr3 O24 1.950(8) .
Cr3 O22 1.953(8) .
Cr3 O25 1.958(8) .
Cr4 F4 1.905(5) .
Cr4 F5 1.912(6) .
Cr4 O21 1.924(8) .
Cr4 O20 1.929(9) .
Cr4 O23 1.934(9) .
Cr4 O18 1.938(8) .
Cr5 F6 1.915(6) .
Cr5 O16 1.922(10) .
Cr5 F5 1.929(6) .
Cr5 O14 1.944(9) .
Cr5 O17 1.948(9) .
Cr5 O19 1.964(9) .
Cr6 F7 1.892(6) .
Cr6 O12 1.916(10) .
Cr6 O10 1.916(10) .
Cr6 O13 1.920(9) .
Cr6 F6 1.929(6) .
Cr6 O15 1.957(11) .
Cr7 F8 1.928(6) .
Cr7 O8 1.934(8) .
Cr7 O11 1.970(8) .
Cr7 O9 1.972(9) .
Cr7 O6 1.988(8) .
Cr7 F7 2.004(6) .
Cu1 O2 1.922(10) 5_666
Cu1 O4 1.959(9) 5_666
Cu1 N1 2.161(10) .
Cu1 Cu1 2.606(3) 5_666
F1 Ni1 2.019(6) .
F8 Ni1 1.973(6) .
N2 H2A 0.92 .
N2 H2B 0.92 .
Ni1 O7 1.965(8) .
Ni1 O5 1.982(7) .
Ni1 O34 1.990(7) .
Ni1 O36 1.998(7) .
O301 O302 1.78(5) .
